data_4025493
loop_
_publ_author_name
'Minoru Ozeki'
'Shunsuke Ochi'
'Noboru Hayama'
'Shinzo Hosoi'
'Tetsuya Kajimoto'
'Manabu Node'

_publ_section_title
;
 One-Pot Construction of Multiple Contiguous Chiral Centers Using Michael
 Addition of Chiral Amine
;
_journal_name_full 'Journal of Organic Chemistry'
_journal_page_first 4201
_journal_page_last 4211
_journal_paper_doi 10.1021/jo1004586
_journal_volume 75
_journal_year 2010
_chemical_absolute_configuration 'CHOOSE rm ad rmad syn or unk'
_chemical_formula_moiety 'C36 H51 N O6 '
_chemical_formula_sum 'C36 H51 N O6'
_chemical_formula_weight 593.80
_space_group_IT_number 5
_symmetry_cell_setting monoclinic
_symmetry_Int_Tables_number 5
_symmetry_space_group_name_Hall 'C 2y'
_symmetry_space_group_name_H-M 'C 1 2 1'
_cell_angle_alpha 90.0000
_cell_angle_beta 111.3277(7)
_cell_angle_gamma 90.0000
_cell_formula_units_Z 4
_cell_length_a 29.1468(5)
_cell_length_b 8.29097(15)
_cell_length_c 15.9705(3)
_cell_measurement_reflns_used 19223
_cell_measurement_temperature 299.1
_cell_measurement_theta_max 68.2
_cell_measurement_theta_min 3.0
_cell_volume 3595.05(11)
_computing_cell_refinement PROCESS-AUTO
_computing_data_collection PROCESS-AUTO
_computing_data_reduction CrystalStructure
_computing_publication_material 'CrystalStructure 3.8'
_computing_structure_refinement CRYSTALS
_computing_structure_solution SHELXS97
_diffrn_detector_area_resol_mean 10.00
_diffrn_measured_fraction_theta_full 0.990
_diffrn_measured_fraction_theta_max 0.990
_diffrn_measurement_device_type 'Rigaku RAXIS-RAPID'
_diffrn_measurement_method \w
_diffrn_radiation_type 'Cu K\a'
_diffrn_radiation_wavelength 1.54187
_diffrn_reflns_av_R_equivalents 0.026
_diffrn_reflns_limit_h_max 34
_diffrn_reflns_limit_h_min -34
_diffrn_reflns_limit_k_max 9
_diffrn_reflns_limit_k_min -9
_diffrn_reflns_limit_l_max 19
_diffrn_reflns_limit_l_min -19
_diffrn_reflns_number 21249
_diffrn_reflns_theta_full 68.20
_diffrn_reflns_theta_max 68.20
_exptl_absorpt_coefficient_mu 0.587
_exptl_absorpt_correction_T_max 0.889
_exptl_absorpt_correction_T_min 0.754
_exptl_absorpt_correction_type multi-scan
_exptl_absorpt_process_details
;
    Higashi, T. (1995). Program for Absorption Correction.
    Rigaku Corporation, Tokyo, Japan.
;
_exptl_crystal_colour colorless
_exptl_crystal_density_diffrn 1.097
_exptl_crystal_density_method 'not measured'
_exptl_crystal_description needle
_exptl_crystal_F_000 1288.00
_exptl_crystal_size_max 0.35
_exptl_crystal_size_mid 0.30
_exptl_crystal_size_min 0.20
_refine_diff_density_max 0.24
_refine_diff_density_min -0.25
_refine_ls_abs_structure_details 'Flack, H. D. (1983), Acta Cryst. A39, 876-881.  2309 Friedel Pairs'
_refine_ls_abs_structure_Flack -0.0(2)
_refine_ls_extinction_coef 12(7)
_refine_ls_extinction_method 'Larson (1970) Crystallographic Computing eq. 22'
_refine_ls_goodness_of_fit_ref 1.021
_refine_ls_hydrogen_treatment refall
_refine_ls_number_parameters 444
_refine_ls_number_reflns 4557
_refine_ls_R_factor_gt 0.0427
_refine_ls_shift/su_max 0.0000
_refine_ls_structure_factor_coef Fsqd
_refine_ls_weighting_details 'w = 1/[0.0010Fo^2^ + 3.0000\s(Fo^2^) + 0.5000]/(4Fo^2^)'
_refine_ls_weighting_scheme calc
_refine_ls_wR_factor_ref 0.1169
_reflns_number_gt 4542
_reflns_number_total 5812
_reflns_threshold_expression F^2^>2.0\s(F^2^)
_cod_data_source_file jo1004586_si_004.cif
_cod_data_source_block '_r-og-159'
_cod_original_cell_volume 3595.04(11)
_cod_original_formula_sum 'C36 H51 N O6 '
_cod_database_code 4025493

loop_
_symmetry_equiv_pos_site_id
_symmetry_equiv_pos_as_xyz
1 +X,+Y,+Z
2 -X,+Y,-Z
3 1/2+X,1/2+Y,+Z
4 1/2-X,1/2+Y,-Z

loop_
_atom_site_label
_atom_site_type_symbol
_atom_site_fract_x
_atom_site_fract_y
_atom_site_fract_z
_atom_site_U_iso_or_equiv
_atom_site_adp_type
_atom_site_occupancy
_atom_site_symmetry_multiplicity
_atom_site_calc_flag
_atom_site_refinement_flags
_atom_site_disorder_assembly
_atom_site_disorder_group
O(1) O -0.06271(10) -0.7160(3) -0.22437(18) 0.1109(9) Uani 1.00 1 d . . .
O(2) O -0.20597(12) -0.6175(3) -0.16690(15) 0.1138(9) Uani 1.00 1 d . . .
O(3) O -0.18673(7) -0.4743(2) -0.04069(11) 0.0689(5) Uani 1.00 1 d . . .
O(4) O -0.28155(6) -0.3412(2) -0.24252(11) 0.0666(5) Uani 1.00 1 d . . .
O(5) O -0.31949(6) -0.4818(2) -0.36939(12) 0.0809(6) Uani 1.00 1 d . . .
O(6) O -0.35275(6) -0.4373(2) -0.26396(12) 0.0742(5) Uani 1.00 1 d . . .
N(1) N -0.13807(8) -0.4264(3) -0.24489(15) 0.0597(6) Uani 1.00 1 d . . .
C(1) C -0.09408(8) -0.5137(3) -0.34176(16) 0.0620(7) Uani 1.00 1 d . . .
C(2) C -0.09282(12) -0.6918(4) -0.3163(2) 0.0855(11) Uani 1.00 1 d . . .
C(3) C -0.0686(2) -0.8689(7) -0.1914(4) 0.208(3) Uani 1.00 1 d . . .
C(4) C -0.07271(16) -0.7752(5) -0.3840(2) 0.1136(15) Uani 1.00 1 d . . .
C(5) C -0.06792(13) -0.6379(4) -0.4417(2) 0.0935(12) Uani 1.00 1 d . . .
C(6) C -0.12056(14) -0.5857(6) -0.5007(2) 0.1137(14) Uani 1.00 1 d . . .
C(7) C -0.13823(11) -0.5001(5) -0.43212(18) 0.0887(10) Uani 1.00 1 d . . .
C(8) C -0.04969(10) -0.5002(4) -0.37511(19) 0.0777(9) Uani 1.00 1 d . . .
C(9) C -0.04796(17) -0.3384(5) -0.4184(2) 0.1223(16) Uani 1.00 1 d . . .
C(10) C 0.00095(11) -0.5295(5) -0.3028(2) 0.1097(13) Uani 1.00 1 d . . .
C(11) C -0.09552(9) -0.3983(3) -0.27009(16) 0.0626(7) Uani 1.00 1 d . . .
C(12) C -0.14458(8) -0.3078(3) -0.18300(13) 0.0542(6) Uani 1.00 1 d . . .
C(13) C -0.10438(9) -0.2886(3) -0.09041(15) 0.0629(7) Uani 1.00 1 d . . .
C(14) C -0.07673(10) -0.4171(4) -0.04464(19) 0.0791(9) Uani 1.00 1 d . . .
C(15) C -0.04228(12) -0.3956(5) 0.0430(2) 0.0949(12) Uani 1.00 1 d . . .
C(16) C -0.03494(13) -0.2468(6) 0.0802(2) 0.0996(13) Uani 1.00 1 d . . .
C(17) C -0.06035(13) -0.1176(5) 0.0353(2) 0.0964(12) Uani 1.00 1 d . . .
C(18) C -0.09578(11) -0.1413(4) -0.04957(17) 0.0756(9) Uani 1.00 1 d . . .
C(19) C -0.19511(8) -0.3334(3) -0.17330(14) 0.0539(6) Uani 1.00 1 d . . .
C(20) C -0.19710(10) -0.4918(3) -0.12788(17) 0.0629(8) Uani 1.00 1 d . . .
C(21) C -0.18705(16) -0.6121(4) 0.0190(2) 0.0947(12) Uani 1.00 1 d . . .
C(22) C -0.1536(2) -0.7468(5) 0.0121(3) 0.152(2) Uani 1.00 1 d . . .
C(23) C -0.1676(2) -0.5358(6) 0.1106(2) 0.156(2) Uani 1.00 1 d . . .
C(24) C -0.2394(2) -0.6653(5) -0.0057(3) 0.148(2) Uani 1.00 1 d . . .
C(25) C -0.23728(8) -0.3247(3) -0.26400(15) 0.0548(6) Uani 1.00 1 d . . .
C(26) C -0.23820(8) -0.1700(3) -0.31285(15) 0.0565(7) Uani 1.00 1 d . . .
C(27) C -0.25224(12) -0.0250(4) -0.2851(2) 0.0838(10) Uani 1.00 1 d . . .
C(28) C -0.24987(15) 0.1177(4) -0.3265(2) 0.1041(13) Uani 1.00 1 d . . .
C(29) C -0.23371(15) 0.1175(5) -0.3978(2) 0.1075(13) Uani 1.00 1 d . . .
C(30) C -0.22043(13) -0.0240(5) -0.4277(2) 0.0980(12) Uani 1.00 1 d . . .
C(31) C -0.22276(11) -0.1670(4) -0.38556(17) 0.0732(9) Uani 1.00 1 d . . .
C(32) C -0.31853(9) -0.4276(3) -0.30058(16) 0.0586(7) Uani 1.00 1 d . . .
C(33) C -0.39699(10) -0.5361(4) -0.30596(18) 0.0747(9) Uani 1.00 1 d . . .
C(34) C -0.38110(17) -0.7117(5) -0.3101(3) 0.1320(17) Uani 1.00 1 d . . .
C(35) C -0.42298(14) -0.5184(7) -0.2404(2) 0.1360(17) Uani 1.00 1 d . . .
C(36) C -0.42732(12) -0.4729(6) -0.3951(2) 0.1288(15) Uani 1.00 1 d . . .
H(1) H -0.1253 -0.7271 -0.3259 0.106 Uiso 1.00 1 c R . .
H(2) H -0.0778 -0.9426 -0.2403 0.258 Uiso 1.00 1 c R . .
H(3) H -0.0384 -0.9025 -0.1468 0.259 Uiso 1.00 1 c R . .
H(4) H -0.0936 -0.8662 -0.1663 0.259 Uiso 1.00 1 c R . .
H(5) H -0.0417 -0.8238 -0.3526 0.143 Uiso 1.00 1 c R . .
H(6) H -0.0950 -0.8546 -0.4188 0.143 Uiso 1.00 1 c R . .
H(7) H -0.0472 -0.6593 -0.4746 0.118 Uiso 1.00 1 c R . .
H(8) H -0.1208 -0.5156 -0.5479 0.137 Uiso 1.00 1 c R . .
H(9) H -0.1405 -0.6773 -0.5254 0.137 Uiso 1.00 1 c R . .
H(10) H -0.1450 -0.3897 -0.4476 0.104 Uiso 1.00 1 c R . .
H(11) H -0.1667 -0.5500 -0.4282 0.104 Uiso 1.00 1 c R . .
H(12) H -0.0614 -0.2581 -0.3915 0.165 Uiso 1.00 1 c R . .
H(13) H -0.0666 -0.3433 -0.4810 0.165 Uiso 1.00 1 c R . .
H(14) H -0.0147 -0.3123 -0.4092 0.165 Uiso 1.00 1 c R . .
H(15) H 0.0137 -0.4298 -0.2747 0.137 Uiso 1.00 1 c R . .
H(16) H 0.0227 -0.5736 -0.3289 0.137 Uiso 1.00 1 c R . .
H(17) H -0.0022 -0.6024 -0.2593 0.137 Uiso 1.00 1 c R . .
H(18) H -0.0978 -0.2916 -0.2929 0.077 Uiso 1.00 1 c R . .
H(19) H -0.0661 -0.4091 -0.2188 0.077 Uiso 1.00 1 c R . .
H(20) H -0.1361(8) -0.510(3) -0.2236(15) 0.045(8) Uiso 1.00 1 c . . .
H(21) H -0.1465 -0.2071 -0.2125 0.065 Uiso 1.00 1 c R . .
H(22) H -0.0815 -0.5198 -0.0729 0.096 Uiso 1.00 1 c R . .
H(23) H -0.0249 -0.4853 0.0768 0.111 Uiso 1.00 1 c R . .
H(24) H -0.0107 -0.2327 0.1386 0.118 Uiso 1.00 1 c R . .
H(25) H -0.0539 -0.0132 0.0616 0.114 Uiso 1.00 1 c R . .
H(26) H -0.1154 -0.0529 -0.0804 0.090 Uiso 1.00 1 c R . .
H(27) H -0.1997 -0.2498 -0.1364 0.067 Uiso 1.00 1 c R . .
H(28) H -0.1716 -0.8182 -0.0349 0.196 Uiso 1.00 1 c R . .
H(29) H -0.1272 -0.7007 -0.0013 0.196 Uiso 1.00 1 c R . .
H(30) H -0.1408 -0.8047 0.0671 0.196 Uiso 1.00 1 c R . .
H(31) H -0.1328 -0.5473 0.1333 0.192 Uiso 1.00 1 c R . .
H(32) H -0.1807 -0.5846 0.1510 0.192 Uiso 1.00 1 c R . .
H(33) H -0.1760 -0.4245 0.1045 0.192 Uiso 1.00 1 c R . .
H(34) H -0.2409 -0.7777 0.0047 0.199 Uiso 1.00 1 c R . .
H(35) H -0.2544 -0.6075 0.0289 0.199 Uiso 1.00 1 c R . .
H(36) H -0.2564 -0.6431 -0.0677 0.199 Uiso 1.00 1 c R . .
H(37) H -0.2350 -0.4131 -0.3002 0.069 Uiso 1.00 1 c R . .
H(38) H -0.2642 -0.0260 -0.2372 0.099 Uiso 1.00 1 c R . .
H(39) H -0.2588 0.2163 -0.3062 0.114 Uiso 1.00 1 c R . .
H(40) H -0.2307 0.2160 -0.4258 0.115 Uiso 1.00 1 c R . .
H(41) H -0.2098 -0.0246 -0.4774 0.114 Uiso 1.00 1 c R . .
H(42) H -0.2146 -0.2663 -0.4063 0.087 Uiso 1.00 1 c R . .
H(43) H -0.3756 -0.7304 -0.3645 0.156 Uiso 1.00 1 c R . .
H(44) H -0.3515 -0.7313 -0.2604 0.156 Uiso 1.00 1 c R . .
H(45) H -0.4062 -0.7821 -0.3072 0.156 Uiso 1.00 1 c R . .
H(46) H -0.4119 -0.5996 -0.1955 0.171 Uiso 1.00 1 c R . .
H(47) H -0.4576 -0.5282 -0.2709 0.171 Uiso 1.00 1 c R . .
H(48) H -0.4156 -0.4151 -0.2130 0.171 Uiso 1.00 1 c R . .
H(49) H -0.4440 -0.5584 -0.4339 0.148 Uiso 1.00 1 c R . .
H(50) H -0.4508 -0.3998 -0.3881 0.148 Uiso 1.00 1 c R . .
H(51) H -0.4068 -0.4178 -0.4204 0.148 Uiso 1.00 1 c R . .

loop_
_atom_site_aniso_label
_atom_site_aniso_U_11
_atom_site_aniso_U_22
_atom_site_aniso_U_33
_atom_site_aniso_U_12
_atom_site_aniso_U_13
_atom_site_aniso_U_23
O(1) 0.128(2) 0.1033(19) 0.1136(18) 0.0266(15) 0.0576(16) 0.0352(15)
O(2) 0.203(2) 0.0644(15) 0.0901(15) -0.0216(16) 0.0720(17) -0.0112(12)
O(3) 0.0914(12) 0.0657(12) 0.0629(9) 0.0028(10) 0.0436(9) 0.0091(9)
O(4) 0.0525(9) 0.0846(13) 0.0707(9) -0.0151(9) 0.0319(8) -0.0228(9)
O(5) 0.0716(11) 0.1113(17) 0.0642(10) -0.0199(11) 0.0300(8) -0.0222(11)
O(6) 0.0611(10) 0.0967(15) 0.0726(10) -0.0256(10) 0.0337(8) -0.0198(10)
N(1) 0.0583(12) 0.0669(16) 0.0617(12) 0.0015(11) 0.0312(10) -0.0023(12)
C(1) 0.0548(13) 0.075(2) 0.0622(13) -0.0051(12) 0.0286(11) -0.0080(13)
C(2) 0.077(2) 0.081(2) 0.107(2) -0.0039(16) 0.0441(18) -0.0115(19)
C(3) 0.262(8) 0.141(5) 0.243(6) 0.042(4) 0.117(6) 0.110(5)
C(4) 0.121(3) 0.099(3) 0.138(3) 0.000(2) 0.067(2) -0.038(2)
C(5) 0.089(2) 0.115(3) 0.092(2) -0.0105(19) 0.0517(18) -0.034(2)
C(6) 0.109(2) 0.156(4) 0.077(2) -0.016(2) 0.0350(19) -0.039(2)
C(7) 0.0730(17) 0.120(2) 0.0671(15) 0.0024(18) 0.0181(13) -0.0213(18)
C(8) 0.0735(17) 0.097(2) 0.0778(16) -0.0139(16) 0.0455(14) -0.0210(17)
C(9) 0.159(3) 0.129(3) 0.124(2) -0.038(2) 0.105(2) -0.011(2)
C(10) 0.0629(18) 0.160(3) 0.120(2) -0.013(2) 0.0488(18) -0.038(2)
C(11) 0.0555(13) 0.078(2) 0.0582(13) -0.0072(12) 0.0257(11) -0.0050(12)
C(12) 0.0489(12) 0.0699(17) 0.0454(11) -0.0001(12) 0.0190(9) 0.0004(11)
C(13) 0.0531(13) 0.089(2) 0.0494(12) 0.0026(14) 0.0226(10) 0.0056(14)
C(14) 0.0681(16) 0.099(2) 0.0728(16) 0.0142(17) 0.0290(13) 0.0141(17)
C(15) 0.0746(19) 0.137(3) 0.0663(17) 0.021(2) 0.0179(15) 0.014(2)
C(16) 0.086(2) 0.156(4) 0.0529(16) 0.016(2) 0.0209(16) -0.002(2)
C(17) 0.097(2) 0.122(3) 0.0663(18) -0.011(2) 0.0257(17) -0.022(2)
C(18) 0.0759(18) 0.095(2) 0.0537(14) -0.0037(16) 0.0203(13) -0.0089(15)
C(19) 0.0562(12) 0.0585(15) 0.0527(11) -0.0016(11) 0.0266(10) -0.0024(11)
C(20) 0.0712(15) 0.0616(18) 0.0662(14) -0.0040(13) 0.0374(12) -0.0023(14)
C(21) 0.145(3) 0.074(2) 0.089(2) 0.010(2) 0.072(2) 0.0218(17)
C(22) 0.207(5) 0.118(3) 0.164(4) 0.083(3) 0.109(4) 0.073(3)
C(23) 0.266(6) 0.133(3) 0.082(2) 0.016(4) 0.077(3) 0.039(2)
C(24) 0.175(4) 0.114(3) 0.208(4) -0.016(3) 0.132(3) 0.046(3)
C(25) 0.0481(12) 0.0690(17) 0.0553(12) -0.0054(11) 0.0286(10) -0.0084(11)
C(26) 0.0488(13) 0.0651(18) 0.0515(12) 0.0024(11) 0.0134(10) -0.0029(12)
C(27) 0.095(2) 0.081(2) 0.0711(17) 0.0095(18) 0.0248(15) -0.0047(16)
C(28) 0.124(2) 0.071(2) 0.090(2) 0.003(2) 0.007(2) -0.003(2)
C(29) 0.115(2) 0.090(3) 0.081(2) -0.023(2) -0.007(2) 0.020(2)
C(30) 0.096(2) 0.124(3) 0.0654(17) -0.015(2) 0.0194(16) 0.022(2)
C(31) 0.0712(16) 0.092(2) 0.0551(13) -0.0014(15) 0.0214(12) 0.0079(14)
C(32) 0.0528(13) 0.0667(17) 0.0586(13) -0.0064(12) 0.0230(11) -0.0026(12)
C(33) 0.0579(14) 0.094(2) 0.0721(16) -0.0248(15) 0.0236(13) 0.0024(15)
C(34) 0.126(3) 0.093(3) 0.171(4) -0.041(2) 0.047(2) 0.006(2)
C(35) 0.093(2) 0.224(5) 0.110(2) -0.074(3) 0.060(2) -0.033(3)
C(36) 0.0685(19) 0.200(5) 0.100(2) -0.023(2) 0.0092(18) 0.029(2)

loop_
_atom_type_symbol
_atom_type_description
_atom_type_scat_dispersion_real
_atom_type_scat_dispersion_imag
_atom_type_scat_source
C C 0.018 0.009
;
International Tables for Crystallography
(1992, Vol. C, Tables 4.2.6.8 and 6.1.1.4)
;
H H 0.000 0.000
;
International Tables for Crystallography
(1992, Vol. C, Table 6.1.1.4)
;
N N 0.031 0.018
;
International Tables for Crystallography
(1992, Vol. C, Tables 4.2.6.8 and 6.1.1.4)
;
O O 0.049 0.032
;
International Tables for Crystallography
(1992, Vol. C, Tables 4.2.6.8 and 6.1.1.4)
;

loop_
_geom_angle_atom_site_label_1
_geom_angle_atom_site_label_2
_geom_angle_atom_site_label_3
_geom_angle
_geom_angle_publ_flag
_geom_angle_site_symmetry_1
_geom_angle_site_symmetry_2
_geom_angle_site_symmetry_3
C(2) O(1) C(3) 113.5(3) yes . . .
C(20) O(3) C(21) 122.5(2) yes . . .
C(25) O(4) C(32) 116.4(2) yes . . .
C(32) O(6) C(33) 120.5(2) yes . . .
C(11) N(1) C(12) 114.5(2) yes . . .
C(2) C(1) C(7) 104.5(2) yes . . .
C(2) C(1) C(8) 102.5(2) yes . . .
C(2) C(1) C(11) 114.6(2) yes . . .
C(7) C(1) C(8) 100.7(2) yes . . .
C(7) C(1) C(11) 114.8(2) yes . . .
C(8) C(1) C(11) 117.8(2) yes . . .
O(1) C(2) C(1) 110.9(2) yes . . .
O(1) C(2) C(4) 113.9(2) yes . . .
C(1) C(2) C(4) 102.8(3) yes . . .
C(2) C(4) C(5) 103.3(3) yes . . .
C(4) C(5) C(6) 107.1(3) yes . . .
C(4) C(5) C(8) 103.1(2) yes . . .
C(6) C(5) C(8) 103.5(3) yes . . .
C(5) C(6) C(7) 102.1(2) yes . . .
C(1) C(7) C(6) 104.4(2) yes . . .
C(1) C(8) C(5) 93.6(2) yes . . .
C(1) C(8) C(9) 112.6(3) yes . . .
C(1) C(8) C(10) 114.9(2) yes . . .
C(5) C(8) C(9) 114.0(2) yes . . .
C(5) C(8) C(10) 114.0(3) yes . . .
C(9) C(8) C(10) 107.6(2) yes . . .
N(1) C(11) C(1) 111.8(2) yes . . .
N(1) C(12) C(13) 119.0(2) yes . . .
N(1) C(12) C(19) 109.80(19) yes . . .
C(13) C(12) C(19) 109.89(19) yes . . .
C(12) C(13) C(14) 122.0(2) yes . . .
C(12) C(13) C(18) 120.0(2) yes . . .
C(14) C(13) C(18) 118.0(2) yes . . .
C(13) C(14) C(15) 120.0(3) yes . . .
C(14) C(15) C(16) 119.6(3) yes . . .
C(15) C(16) C(17) 121.5(2) yes . . .
C(16) C(17) C(18) 118.4(3) yes . . .
C(13) C(18) C(17) 122.4(3) yes . . .
C(12) C(19) C(20) 111.8(2) yes . . .
C(12) C(19) C(25) 111.46(19) yes . . .
C(20) C(19) C(25) 109.8(2) yes . . .
O(2) C(20) O(3) 124.7(2) yes . . .
O(2) C(20) C(19) 123.2(2) yes . . .
O(3) C(20) C(19) 112.1(2) yes . . .
O(3) C(21) C(22) 111.4(3) yes . . .
O(3) C(21) C(23) 102.2(2) yes . . .
O(3) C(21) C(24) 107.5(2) yes . . .
C(22) C(21) C(23) 111.0(3) yes . . .
C(22) C(21) C(24) 112.7(3) yes . . .
C(23) C(21) C(24) 111.6(4) yes . . .
O(4) C(25) C(19) 104.42(19) yes . . .
O(4) C(25) C(26) 110.7(2) yes . . .
C(19) C(25) C(26) 113.1(2) yes . . .
C(25) C(26) C(27) 121.7(2) yes . . .
C(25) C(26) C(31) 120.1(2) yes . . .
C(27) C(26) C(31) 118.2(2) yes . . .
C(26) C(27) C(28) 121.4(3) yes . . .
C(27) C(28) C(29) 119.2(3) yes . . .
C(28) C(29) C(30) 120.8(4) yes . . .
C(29) C(30) C(31) 119.6(3) yes . . .
C(26) C(31) C(30) 120.8(3) yes . . .
O(4) C(32) O(5) 126.0(2) yes . . .
O(4) C(32) O(6) 105.7(2) yes . . .
O(5) C(32) O(6) 128.3(2) yes . . .
O(6) C(33) C(34) 108.7(2) yes . . .
O(6) C(33) C(35) 102.0(2) yes . . .
O(6) C(33) C(36) 111.2(3) yes . . .
C(34) C(33) C(35) 111.0(3) yes . . .
C(34) C(33) C(36) 112.3(3) yes . . .
C(35) C(33) C(36) 111.2(2) yes . . .
C(11) N(1) H(20) 109(2) no . . .
C(12) N(1) H(20) 109(2) no . . .
O(1) C(2) H(1) 109.1(4) no . . .
C(1) C(2) H(1) 109.2(3) no . . .
C(4) C(2) H(1) 110.8(3) no . . .
O(1) C(3) H(2) 107.9 no . . .
O(1) C(3) H(3) 109.8 no . . .
O(1) C(3) H(4) 110.7 no . . .
H(2) C(3) H(3) 109.5 no . . .
H(2) C(3) H(4) 109.5 no . . .
H(3) C(3) H(4) 109.5 no . . .
C(2) C(4) H(5) 110.2(4) no . . .
C(2) C(4) H(6) 111.2(5) no . . .
C(5) C(4) H(5) 111.2(5) no . . .
C(5) C(4) H(6) 111.2(4) no . . .
H(5) C(4) H(6) 109.5(5) no . . .
C(4) C(5) H(7) 114.6(4) no . . .
C(6) C(5) H(7) 114.0(3) no . . .
C(8) C(5) H(7) 113.4(4) no . . .
C(5) C(6) H(8) 112.0(4) no . . .
C(5) C(6) H(9) 110.6(4) no . . .
C(7) C(6) H(8) 112.0(5) no . . .
C(7) C(6) H(9) 110.6(4) no . . .
H(8) C(6) H(9) 109.5(4) no . . .
C(1) C(7) H(10) 109.6(3) no . . .
C(1) C(7) H(11) 110.9(3) no . . .
C(6) C(7) H(10) 110.5(3) no . . .
C(6) C(7) H(11) 111.9(4) no . . .
H(10) C(7) H(11) 109.5(4) no . . .
C(8) C(9) H(12) 109.1(5) no . . .
C(8) C(9) H(13) 110.0(4) no . . .
C(8) C(9) H(14) 109.4(4) no . . .
H(12) C(9) H(13) 109.5(5) no . . .
H(12) C(9) H(14) 109.5(5) no . . .
H(13) C(9) H(14) 109.5(6) no . . .
C(8) C(10) H(15) 108.9(4) no . . .
C(8) C(10) H(16) 110.2(3) no . . .
C(8) C(10) H(17) 109.3(3) no . . .
H(15) C(10) H(16) 109.5(5) no . . .
H(15) C(10) H(17) 109.5(5) no . . .
H(16) C(10) H(17) 109.5(5) no . . .
N(1) C(11) H(18) 108.0(3) no . . .
N(1) C(11) H(19) 109.8(3) no . . .
C(1) C(11) H(18) 108.5(2) no . . .
C(1) C(11) H(19) 109.2(3) no . . .
H(18) C(11) H(19) 109.5(3) no . . .
N(1) C(12) H(21) 104.8(2) no . . .
C(13) C(12) H(21) 106.0(2) no . . .
C(19) C(12) H(21) 106.4(2) no . . .
C(13) C(14) H(22) 119.1(2) no . . .
C(15) C(14) H(22) 120.9(3) no . . .
C(14) C(15) H(23) 120.5(4) no . . .
C(16) C(15) H(23) 119.9(3) no . . .
C(15) C(16) H(24) 119.1(5) no . . .
C(17) C(16) H(24) 119.4(5) no . . .
C(16) C(17) H(25) 120.4(3) no . . .
C(18) C(17) H(25) 121.1(4) no . . .
C(13) C(18) H(26) 118.1(2) no . . .
C(17) C(18) H(26) 119.5(3) no . . .
C(12) C(19) H(27) 108.3(2) no . . .
C(20) C(19) H(27) 107.3(2) no . . .
C(25) C(19) H(27) 108.0(2) no . . .
C(21) C(22) H(28) 109.4(5) no . . .
C(21) C(22) H(29) 108.4(5) no . . .
C(21) C(22) H(30) 110.6(6) no . . .
H(28) C(22) H(29) 109.5(7) no . . .
H(28) C(22) H(30) 109.5(6) no . . .
H(29) C(22) H(30) 109.5(6) no . . .
C(21) C(23) H(31) 107.5(5) no . . .
C(21) C(23) H(32) 112.4(5) no . . .
C(21) C(23) H(33) 108.5(4) no . . .
H(31) C(23) H(32) 109.5(5) no . . .
H(31) C(23) H(33) 109.5(7) no . . .
H(32) C(23) H(33) 109.5(7) no . . .
C(21) C(24) H(34) 110.4(5) no . . .
C(21) C(24) H(35) 109.8(5) no . . .
C(21) C(24) H(36) 108.2(6) no . . .
H(34) C(24) H(35) 109.5(8) no . . .
H(34) C(24) H(36) 109.5(6) no . . .
H(35) C(24) H(36) 109.5(6) no . . .
O(4) C(25) H(37) 109.5(2) no . . .
C(19) C(25) H(37) 109.4(2) no . . .
C(26) C(25) H(37) 109.7(2) no . . .
C(26) C(27) H(38) 119.1(3) no . . .
C(28) C(27) H(38) 119.6(4) no . . .
C(27) C(28) H(39) 120.7(5) no . . .
C(29) C(28) H(39) 120.1(4) no . . .
C(28) C(29) H(40) 120.2(5) no . . .
C(30) C(29) H(40) 119.0(5) no . . .
C(29) C(30) H(41) 120.9(5) no . . .
C(31) C(30) H(41) 119.5(5) no . . .
C(26) C(31) H(42) 118.4(3) no . . .
C(30) C(31) H(42) 120.8(3) no . . .
C(33) C(34) H(43) 110.3 no . . .
C(33) C(34) H(44) 108.8 no . . .
C(33) C(34) H(45) 109.3 no . . .
H(43) C(34) H(44) 109.5 no . . .
H(43) C(34) H(45) 109.5 no . . .
H(44) C(34) H(45) 109.5 no . . .
C(33) C(35) H(46) 109.6 no . . .
C(33) C(35) H(47) 110.0 no . . .
C(33) C(35) H(48) 108.7 no . . .
H(46) C(35) H(47) 109.5 no . . .
H(46) C(35) H(48) 109.5 no . . .
H(47) C(35) H(48) 109.5 no . . .
C(33) C(36) H(49) 110.4 no . . .
C(33) C(36) H(50) 108.5 no . . .
C(33) C(36) H(51) 109.5 no . . .
H(49) C(36) H(50) 109.5 no . . .
H(49) C(36) H(51) 109.5 no . . .
H(50) C(36) H(51) 109.5 no . . .

loop_
_geom_bond_atom_site_label_1
_geom_bond_atom_site_label_2
_geom_bond_distance
_geom_bond_publ_flag
_geom_bond_site_symmetry_1
_geom_bond_site_symmetry_2
O(1) C(2) 1.424(4) yes . .
O(1) C(3) 1.407(7) yes . .
O(2) C(20) 1.194(3) yes . .
O(3) C(20) 1.321(3) yes . .
O(3) C(21) 1.491(4) yes . .
O(4) C(25) 1.457(3) yes . .
O(4) C(32) 1.344(2) yes . .
O(5) C(32) 1.178(3) yes . .
O(6) C(32) 1.330(3) yes . .
O(6) C(33) 1.468(3) yes . .
N(1) C(11) 1.455(3) yes . .
N(1) C(12) 1.454(3) yes . .
C(1) C(2) 1.528(4) yes . .
C(1) C(7) 1.549(3) yes . .
C(1) C(8) 1.572(4) yes . .
C(1) C(11) 1.504(4) yes . .
C(2) C(4) 1.566(6) yes . .
C(4) C(5) 1.503(6) yes . .
C(5) C(6) 1.542(4) yes . .
C(5) C(8) 1.518(4) yes . .
C(6) C(7) 1.542(5) yes . .
C(8) C(9) 1.518(5) yes . .
C(8) C(10) 1.527(3) yes . .
C(12) C(13) 1.525(2) yes . .
C(12) C(19) 1.551(3) yes . .
C(13) C(14) 1.375(4) yes . .
C(13) C(18) 1.364(4) yes . .
C(14) C(15) 1.406(3) yes . .
C(15) C(16) 1.352(6) yes . .
C(16) C(17) 1.350(5) yes . .
C(17) C(18) 1.388(3) yes . .
C(19) C(20) 1.511(4) yes . .
C(19) C(25) 1.523(2) yes . .
C(21) C(22) 1.513(7) yes . .
C(21) C(23) 1.503(5) yes . .
C(21) C(24) 1.497(7) yes . .
C(25) C(26) 1.497(3) yes . .
C(26) C(27) 1.393(4) yes . .
C(26) C(31) 1.390(4) yes . .
C(27) C(28) 1.369(5) yes . .
C(28) C(29) 1.382(6) yes . .
C(29) C(30) 1.374(6) yes . .
C(30) C(31) 1.378(5) yes . .
C(33) C(34) 1.536(5) yes . .
C(33) C(35) 1.507(5) yes . .
C(33) C(36) 1.473(4) yes . .
N(1) H(20) 0.77(2) no . .
C(2) H(1) 0.950(5) no . .
C(3) H(2) 0.950 no . .
C(3) H(3) 0.950 no . .
C(3) H(4) 0.950 no . .
C(4) H(5) 0.950(5) no . .
C(4) H(6) 0.950(5) no . .
C(5) H(7) 0.950(6) no . .
C(6) H(8) 0.950(6) no . .
C(6) H(9) 0.950(6) no . .
C(7) H(10) 0.950(5) no . .
C(7) H(11) 0.950(5) no . .
C(9) H(12) 0.950(7) no . .
C(9) H(13) 0.950(5) no . .
C(9) H(14) 0.950(7) no . .
C(10) H(15) 0.950(6) no . .
C(10) H(16) 0.950(5) no . .
C(10) H(17) 0.950(6) no . .
C(11) H(18) 0.950(4) no . .
C(11) H(19) 0.950(2) no . .
C(12) H(21) 0.950(3) no . .
C(14) H(22) 0.950(4) no . .
C(15) H(23) 0.950(5) no . .
C(16) H(24) 0.950(3) no . .
C(17) H(25) 0.950(5) no . .
C(18) H(26) 0.950(4) no . .
C(19) H(27) 0.950(3) no . .
C(22) H(28) 0.950(6) no . .
C(22) H(29) 0.950(9) no . .
C(22) H(30) 0.950(6) no . .
C(23) H(31) 0.950(8) no . .
C(23) H(32) 0.950(8) no . .
C(23) H(33) 0.950(7) no . .
C(24) H(34) 0.950(6) no . .
C(24) H(35) 0.950(9) no . .
C(24) H(36) 0.950(7) no . .
C(25) H(37) 0.950(3) no . .
C(27) H(38) 0.950(5) no . .
C(28) H(39) 0.950(5) no . .
C(29) H(40) 0.950(6) no . .
C(30) H(41) 0.950(5) no . .
C(31) H(42) 0.950(4) no . .
C(34) H(43) 0.950 no . .
C(34) H(44) 0.950 no . .
C(34) H(45) 0.950 no . .
C(35) H(46) 0.950 no . .
C(35) H(47) 0.950 no . .
C(35) H(48) 0.950 no . .
C(36) H(49) 0.950 no . .
C(36) H(50) 0.950 no . .
C(36) H(51) 0.950 no . .

loop_
_geom_contact_atom_site_label_1
_geom_contact_atom_site_label_2
_geom_contact_distance
_geom_contact_publ_flag
_geom_contact_site_symmetry_1
_geom_contact_site_symmetry_2
O(1) N(1) 3.190(3) ? . .
O(1) C(1) 2.432(3) ? . .
O(1) C(4) 2.507(5) ? . .
O(1) C(5) 3.479(4) ? . .
O(1) C(8) 3.131(4) ? . .
O(1) C(10) 3.015(5) ? . .
O(1) C(11) 2.807(3) ? . .
O(2) O(3) 2.228(2) ? . .
O(2) O(4) 3.102(3) ? . .
O(2) N(1) 3.126(4) ? . .
O(2) C(12) 3.193(3) ? . .
O(2) C(19) 2.384(3) ? . .
O(2) C(21) 2.816(4) ? . .
O(2) C(22) 2.911(5) ? . .
O(2) C(24) 3.091(7) ? . .
O(2) C(25) 2.846(3) ? . .
O(2) C(28) 3.253(4) ? . 1_545
O(2) C(32) 3.564(3) ? . .
O(3) O(2) 2.228(2) ? . .
O(3) O(4) 3.573(2) ? . .
O(3) C(12) 3.257(3) ? . .
O(3) C(13) 3.185(3) ? . .
O(3) C(14) 3.264(3) ? . .
O(3) C(19) 2.352(3) ? . .
O(3) C(22) 2.481(5) ? . .
O(3) C(23) 2.330(4) ? . .
O(3) C(24) 2.409(6) ? . .
O(3) C(24) 3.593(6) ? . 4_455
O(3) C(25) 3.550(2) ? . .
O(4) O(2) 3.102(3) ? . .
O(4) O(3) 3.573(2) ? . .
O(4) O(5) 2.249(2) ? . .
O(4) O(6) 2.131(2) ? . .
O(4) C(19) 2.355(2) ? . .
O(4) C(20) 2.773(2) ? . .
O(4) C(26) 2.430(3) ? . .
O(4) C(27) 2.914(4) ? . .
O(4) C(33) 3.533(3) ? . .
O(5) O(4) 2.249(2) ? . .
O(5) O(6) 2.258(3) ? . .
O(5) C(25) 2.709(2) ? . .
O(5) C(26) 3.400(3) ? . .
O(5) C(33) 2.828(3) ? . .
O(5) C(34) 2.998(5) ? . .
O(5) C(36) 3.019(4) ? . .
O(6) O(4) 2.131(2) ? . .
O(6) O(5) 2.258(3) ? . .
O(6) C(25) 3.493(3) ? . .
O(6) C(34) 2.441(4) ? . .
O(6) C(35) 2.312(5) ? . .
O(6) C(36) 2.426(3) ? . .
N(1) O(1) 3.190(3) ? . .
N(1) O(2) 3.126(4) ? . .
N(1) C(1) 2.450(4) ? . .
N(1) C(2) 2.996(4) ? . .
N(1) C(7) 3.050(4) ? . .
N(1) C(13) 2.568(3) ? . .
N(1) C(14) 3.045(3) ? . .
N(1) C(19) 2.459(3) ? . .
N(1) C(20) 3.014(4) ? . .
N(1) C(25) 2.919(3) ? . .
N(1) C(26) 3.451(3) ? . .
N(1) C(31) 3.425(3) ? . .
C(1) O(1) 2.432(3) ? . .
C(1) N(1) 2.450(4) ? . .
C(1) C(4) 2.418(5) ? . .
C(1) C(5) 2.253(5) ? . .
C(1) C(6) 2.444(4) ? . .
C(1) C(9) 2.572(6) ? . .
C(1) C(10) 2.612(3) ? . .
C(2) N(1) 2.996(4) ? . .
C(2) C(3) 2.368(7) ? . .
C(2) C(5) 2.408(5) ? . .
C(2) C(6) 2.893(5) ? . .
C(2) C(7) 2.433(4) ? . .
C(2) C(8) 2.417(5) ? . .
C(2) C(10) 2.983(5) ? . .
C(2) C(11) 2.552(4) ? . .
C(3) C(2) 2.368(7) ? . .
C(3) C(4) 3.133(9) ? . .
C(3) C(18) 3.487(8) ? . 1_545
C(4) O(1) 2.507(5) ? . .
C(4) C(1) 2.418(5) ? . .
C(4) C(3) 3.133(9) ? . .
C(4) C(6) 2.449(5) ? . .
C(4) C(7) 2.893(5) ? . .
C(4) C(8) 2.366(5) ? . .
C(4) C(10) 2.901(5) ? . .
C(5) O(1) 3.479(4) ? . .
C(5) C(1) 2.253(5) ? . .
C(5) C(2) 2.408(5) ? . .
C(5) C(7) 2.399(5) ? . .
C(5) C(9) 2.546(6) ? . .
C(5) C(10) 2.553(4) ? . .
C(6) C(1) 2.444(4) ? . .
C(6) C(2) 2.893(5) ? . .
C(6) C(4) 2.449(5) ? . .
C(6) C(8) 2.404(4) ? . .
C(6) C(9) 2.896(6) ? . .
C(7) N(1) 3.050(4) ? . .
C(7) C(2) 2.433(4) ? . .
C(7) C(4) 2.893(5) ? . .
C(7) C(5) 2.399(5) ? . .
C(7) C(8) 2.404(4) ? . .
C(7) C(9) 2.889(6) ? . .
C(7) C(11) 2.572(3) ? . .
C(8) O(1) 3.131(4) ? . .
C(8) C(2) 2.417(5) ? . .
C(8) C(4) 2.366(5) ? . .
C(8) C(6) 2.404(4) ? . .
C(8) C(7) 2.404(4) ? . .
C(8) C(11) 2.635(4) ? . .
C(9) C(1) 2.572(6) ? . .
C(9) C(5) 2.546(6) ? . .
C(9) C(6) 2.896(6) ? . .
C(9) C(7) 2.889(6) ? . .
C(9) C(10) 2.457(5) ? . .
C(9) C(11) 3.189(6) ? . .
C(10) O(1) 3.015(5) ? . .
C(10) C(1) 2.612(3) ? . .
C(10) C(2) 2.983(5) ? . .
C(10) C(4) 2.901(5) ? . .
C(10) C(5) 2.553(4) ? . .
C(10) C(9) 2.457(5) ? . .
C(10) C(11) 3.230(4) ? . .
C(11) O(1) 2.807(3) ? . .
C(11) C(2) 2.552(4) ? . .
C(11) C(7) 2.572(3) ? . .
C(11) C(8) 2.635(4) ? . .
C(11) C(9) 3.189(6) ? . .
C(11) C(10) 3.230(4) ? . .
C(11) C(12) 2.447(3) ? . .
C(11) C(13) 3.109(3) ? . .
C(11) C(14) 3.443(4) ? . .
C(12) O(2) 3.193(3) ? . .
C(12) O(3) 3.257(3) ? . .
C(12) C(11) 2.447(3) ? . .
C(12) C(14) 2.537(3) ? . .
C(12) C(18) 2.503(3) ? . .
C(12) C(20) 2.535(4) ? . .
C(12) C(25) 2.540(2) ? . .
C(12) C(26) 2.989(2) ? . .
C(12) C(31) 3.414(3) ? . .
C(13) O(3) 3.185(3) ? . .
C(13) N(1) 2.568(3) ? . .
C(13) C(11) 3.109(3) ? . .
C(13) C(15) 2.408(3) ? . .
C(13) C(16) 2.762(3) ? . .
C(13) C(17) 2.412(4) ? . .
C(13) C(19) 2.517(3) ? . .
C(13) C(20) 3.053(4) ? . .
C(14) O(3) 3.264(3) ? . .
C(14) N(1) 3.045(3) ? . .
C(14) C(11) 3.443(4) ? . .
C(14) C(12) 2.537(3) ? . .
C(14) C(15) 3.464(4) ? . 2_555
C(14) C(16) 2.384(4) ? . .
C(14) C(17) 2.753(5) ? . .
C(14) C(18) 2.347(5) ? . .
C(14) C(19) 3.384(3) ? . .
C(14) C(20) 3.327(3) ? . .
C(15) C(13) 2.408(3) ? . .
C(15) C(14) 3.464(4) ? . 2_555
C(15) C(15) 3.229(5) ? . 2_555
C(15) C(17) 2.358(6) ? . .
C(15) C(18) 2.718(5) ? . .
C(16) C(13) 2.762(3) ? . .
C(16) C(14) 2.384(4) ? . .
C(16) C(18) 2.352(4) ? . .
C(17) C(13) 2.412(4) ? . .
C(17) C(14) 2.753(5) ? . .
C(17) C(15) 2.358(6) ? . .
C(17) C(35) 3.576(5) ? . 4_455
C(18) C(3) 3.487(8) ? . 1_565
C(18) C(12) 2.503(3) ? . .
C(18) C(14) 2.347(5) ? . .
C(18) C(15) 2.718(5) ? . .
C(18) C(16) 2.352(4) ? . .
C(18) C(19) 3.265(3) ? . .
C(19) O(2) 2.384(3) ? . .
C(19) O(3) 2.352(3) ? . .
C(19) O(4) 2.355(2) ? . .
C(19) N(1) 2.459(3) ? . .
C(19) C(13) 2.517(3) ? . .
C(19) C(14) 3.384(3) ? . .
C(19) C(18) 3.265(3) ? . .
C(19) C(26) 2.519(3) ? . .
C(19) C(27) 3.215(4) ? . .
C(19) C(31) 3.472(3) ? . .
C(19) C(32) 3.516(3) ? . .
C(20) O(4) 2.773(2) ? . .
C(20) N(1) 3.014(4) ? . .
C(20) C(12) 2.535(4) ? . .
C(20) C(13) 3.053(4) ? . .
C(20) C(14) 3.327(3) ? . .
C(20) C(21) 2.467(4) ? . .
C(20) C(22) 3.002(5) ? . .
C(20) C(24) 3.024(7) ? . .
C(20) C(25) 2.483(3) ? . .
C(21) O(2) 2.816(4) ? . .
C(21) C(20) 2.467(4) ? . .
C(22) O(2) 2.911(5) ? . .
C(22) O(3) 2.481(5) ? . .
C(22) C(20) 3.002(5) ? . .
C(22) C(23) 2.485(7) ? . .
C(22) C(24) 2.506(8) ? . .
C(23) O(3) 2.330(4) ? . .
C(23) C(22) 2.485(7) ? . .
C(23) C(24) 2.480(6) ? . .
C(24) O(2) 3.091(7) ? . .
C(24) O(3) 2.409(6) ? . .
C(24) O(3) 3.593(6) ? . 4_445
C(24) C(20) 3.024(7) ? . .
C(24) C(22) 2.506(8) ? . .
C(24) C(23) 2.480(6) ? . .
C(25) O(2) 2.846(3) ? . .
C(25) O(3) 3.550(2) ? . .
C(25) O(5) 2.709(2) ? . .
C(25) O(6) 3.493(3) ? . .
C(25) N(1) 2.919(3) ? . .
C(25) C(12) 2.540(2) ? . .
C(25) C(20) 2.483(3) ? . .
C(25) C(27) 2.524(4) ? . .
C(25) C(31) 2.501(4) ? . .
C(25) C(32) 2.381(3) ? . .
C(26) O(4) 2.430(3) ? . .
C(26) O(5) 3.400(3) ? . .
C(26) N(1) 3.451(3) ? . .
C(26) C(12) 2.989(2) ? . .
C(26) C(19) 2.519(3) ? . .
C(26) C(28) 2.408(4) ? . .
C(26) C(29) 2.769(5) ? . .
C(26) C(30) 2.407(5) ? . .
C(26) C(32) 3.228(3) ? . .
C(27) O(4) 2.914(4) ? . .
C(27) C(19) 3.215(4) ? . .
C(27) C(25) 2.524(4) ? . .
C(27) C(29) 2.373(5) ? . .
C(27) C(30) 2.754(5) ? . .
C(27) C(31) 2.387(5) ? . .
C(28) O(2) 3.253(4) ? . 1_565
C(28) C(26) 2.408(4) ? . .
C(28) C(30) 2.396(6) ? . .
C(28) C(31) 2.762(5) ? . .
C(29) C(26) 2.769(5) ? . .
C(29) C(27) 2.373(5) ? . .
C(29) C(31) 2.379(5) ? . .
C(30) C(26) 2.407(5) ? . .
C(30) C(27) 2.754(5) ? . .
C(30) C(28) 2.396(6) ? . .
C(31) N(1) 3.425(3) ? . .
C(31) C(12) 3.414(3) ? . .
C(31) C(19) 3.472(3) ? . .
C(31) C(25) 2.501(4) ? . .
C(31) C(27) 2.387(5) ? . .
C(31) C(28) 2.762(5) ? . .
C(31) C(29) 2.379(5) ? . .
C(32) O(2) 3.564(3) ? . .
C(32) C(19) 3.516(3) ? . .
C(32) C(25) 2.381(3) ? . .
C(32) C(26) 3.228(3) ? . .
C(32) C(33) 2.430(4) ? . .
C(32) C(34) 2.948(5) ? . .
C(32) C(35) 3.590(5) ? . .
C(32) C(36) 2.999(3) ? . .
C(33) O(4) 3.533(3) ? . .
C(33) O(5) 2.828(3) ? . .
C(33) C(32) 2.430(4) ? . .
C(34) O(5) 2.998(5) ? . .
C(34) O(6) 2.441(4) ? . .
C(34) C(32) 2.948(5) ? . .
C(34) C(35) 2.508(7) ? . .
C(34) C(36) 2.499(6) ? . .
C(35) O(6) 2.312(5) ? . .
C(35) C(17) 3.576(5) ? . 4_445
C(35) C(32) 3.590(5) ? . .
C(35) C(34) 2.508(7) ? . .
C(35) C(36) 2.458(5) ? . .
C(36) O(5) 3.019(4) ? . .
C(36) O(6) 2.426(3) ? . .
C(36) C(32) 2.999(3) ? . .
C(36) C(34) 2.499(6) ? . .
C(36) C(35) 2.458(5) ? . .
O(1) H(1) 1.954(3) ? . .
O(1) H(2) 1.925 ? . .
O(1) H(3) 1.946 ? . .
O(1) H(4) 1.957 ? . .
O(1) H(5) 2.506(5) ? . .
O(1) H(6) 3.118(5) ? . .
O(1) H(15) 3.541(5) ? . .
O(1) H(17) 2.242(5) ? . .
O(1) H(19) 2.549(4) ? . .
O(1) H(20) 2.74(2) ? . .
O(1) H(22) 3.124(4) ? . .
O(1) H(23) 3.369(4) ? . 2_555
O(2) H(20) 2.66(2) ? . .
O(2) H(22) 3.480(4) ? . .
O(2) H(27) 3.082(3) ? . .
O(2) H(28) 2.585(5) ? . .
O(2) H(29) 2.886(4) ? . .
O(2) H(34) 3.512(7) ? . .
O(2) H(36) 2.530(7) ? . .
O(2) H(37) 2.609(3) ? . .
O(2) H(39) 2.594(4) ? . 1_545
O(3) H(22) 3.311(3) ? . .
O(3) H(27) 2.350(3) ? . .
O(3) H(28) 2.882(5) ? . .
O(3) H(29) 2.478(5) ? . .
O(3) H(30) 3.253(5) ? . .
O(3) H(31) 2.716(4) ? . .
O(3) H(32) 3.138(4) ? . .
O(3) H(33) 2.261(4) ? . .
O(3) H(34) 3.190(5) ? . .
O(3) H(34) 2.885(6) ? . 4_455
O(3) H(35) 2.818(6) ? . .
O(3) H(35) 3.530(5) ? . 4_455
O(3) H(36) 2.372(5) ? . .
O(4) H(27) 2.490(2) ? . .
O(4) H(32) 3.008(6) ? . 4_455
O(4) H(37) 1.987(3) ? . .
O(4) H(38) 2.658(4) ? . .
O(5) H(6) 3.554(4) ? . 4_454
O(5) H(9) 3.022(4) ? . 4_454
O(5) H(37) 2.372(2) ? . .
O(5) H(39) 3.018(4) ? . 1_545
O(5) H(41) 2.892(4) ? . 4_444
O(5) H(43) 2.650 ? . .
O(5) H(44) 3.060 ? . .
O(5) H(49) 3.451 ? . .
O(5) H(51) 2.433 ? . .
O(6) H(30) 3.400(5) ? . 4_455
O(6) H(32) 3.388(5) ? . 4_455
O(6) H(43) 2.854 ? . .
O(6) H(44) 2.438 ? . .
O(6) H(45) 3.208 ? . .
O(6) H(46) 2.711 ? . .
O(6) H(47) 3.109 ? . .
O(6) H(48) 2.267 ? . .
O(6) H(49) 3.192 ? . .
O(6) H(50) 2.841 ? . .
O(6) H(51) 2.427 ? . .
N(1) H(1) 2.894(4) ? . .
N(1) H(10) 3.184(3) ? . .
N(1) H(11) 2.922(3) ? . .
N(1) H(18) 1.968(4) ? . .
N(1) H(19) 1.989(3) ? . .
N(1) H(21) 1.930(4) ? . .
N(1) H(22) 2.752(3) ? . .
N(1) H(27) 3.261(3) ? . .
N(1) H(37) 2.639(3) ? . .
N(1) H(42) 3.033(3) ? . .
C(1) H(1) 2.048(4) ? . .
C(1) H(5) 3.027(5) ? . .
C(1) H(6) 3.078(5) ? . .
C(1) H(7) 3.152(5) ? . .
C(1) H(8) 3.095(4) ? . .
C(1) H(9) 3.064(4) ? . .
C(1) H(10) 2.071(3) ? . .
C(1) H(11) 2.087(3) ? . .
C(1) H(12) 2.566(5) ? . .
C(1) H(13) 2.980(5) ? . .
C(1) H(14) 3.333(6) ? . .
C(1) H(15) 3.009(3) ? . .
C(1) H(16) 3.372(4) ? . .
C(1) H(17) 2.624(3) ? . .
C(1) H(18) 2.018(4) ? . .
C(1) H(19) 2.026(3) ? . .
C(1) H(20) 2.60(2) ? . .
C(2) H(2) 2.367 ? . .
C(2) H(3) 3.125 ? . .
C(2) H(4) 2.805 ? . .
C(2) H(5) 2.094(6) ? . .
C(2) H(6) 2.105(5) ? . .
C(2) H(7) 3.268(6) ? . .
C(2) H(9) 3.119(4) ? . .
C(2) H(10) 3.265(4) ? . .
C(2) H(11) 2.533(4) ? . .
C(2) H(16) 3.582(5) ? . .
C(2) H(17) 2.571(4) ? . .
C(2) H(18) 3.348(4) ? . .
C(2) H(19) 2.764(4) ? . .
C(2) H(20) 2.72(2) ? . .
C(3) H(1) 2.479(7) ? . .
C(3) H(5) 2.976(10) ? . .
C(3) H(6) 3.430(8) ? . .
C(3) H(17) 3.367(9) ? . .
C(3) H(20) 3.50(2) ? . .
C(3) H(21) 3.546(7) ? . 1_545
C(3) H(22) 3.552(7) ? . .
C(3) H(26) 3.014(9) ? . 1_545
C(4) H(1) 2.100(6) ? . .
C(4) H(2) 2.731 ? . .
C(4) H(7) 2.086(6) ? . .
C(4) H(8) 3.283(5) ? . .
C(4) H(9) 2.533(4) ? . .
C(4) H(11) 3.176(5) ? . .
C(4) H(16) 3.086(5) ? . .
C(4) H(17) 2.696(5) ? . .
C(4) H(51) 3.187 ? . 4_444
C(5) H(1) 3.004(6) ? . .
C(5) H(5) 2.048(5) ? . .
C(5) H(6) 2.048(6) ? . .
C(5) H(8) 2.092(4) ? . .
C(5) H(9) 2.076(4) ? . .
C(5) H(10) 3.022(5) ? . .
C(5) H(11) 3.054(5) ? . .
C(5) H(12) 3.238(6) ? . .
C(5) H(13) 2.526(6) ? . .
C(5) H(14) 3.062(6) ? . .
C(5) H(15) 3.338(4) ? . .
C(5) H(16) 2.654(4) ? . .
C(5) H(17) 2.861(4) ? . .
C(5) H(51) 3.098 ? . 4_444
C(6) H(1) 3.078(5) ? . .
C(6) H(5) 3.290(5) ? . .
C(6) H(6) 2.554(6) ? . .
C(6) H(7) 2.114(5) ? . .
C(6) H(10) 2.075(6) ? . .
C(6) H(11) 2.091(5) ? . .
C(6) H(12) 3.348(6) ? . .
C(6) H(13) 2.500(6) ? . .
C(6) H(51) 3.246 ? . 4_444
C(7) H(1) 2.470(5) ? . .
C(7) H(6) 3.173(5) ? . .
C(7) H(7) 3.248(5) ? . .
C(7) H(8) 2.092(5) ? . .
C(7) H(9) 2.076(5) ? . .
C(7) H(12) 2.900(6) ? . .
C(7) H(13) 2.801(6) ? . .
C(7) H(18) 2.723(4) ? . .
C(7) H(19) 3.374(3) ? . .
C(7) H(20) 3.31(2) ? . .
C(7) H(42) 3.090(5) ? . .
C(8) H(1) 3.207(5) ? . .
C(8) H(5) 2.705(5) ? . .
C(8) H(6) 3.192(5) ? . .
C(8) H(7) 2.086(5) ? . .
C(8) H(8) 2.786(3) ? . .
C(8) H(9) 3.209(4) ? . .
C(8) H(10) 2.748(4) ? . .
C(8) H(11) 3.228(4) ? . .
C(8) H(12) 2.037(5) ? . .
C(8) H(13) 2.048(5) ? . .
C(8) H(14) 2.041(6) ? . .
C(8) H(15) 2.043(3) ? . .
C(8) H(16) 2.058(4) ? . .
C(8) H(17) 2.048(4) ? . .
C(8) H(18) 2.831(4) ? . .
C(8) H(19) 2.810(4) ? . .
C(9) H(7) 2.810(6) ? . .
C(9) H(8) 2.782(5) ? . .
C(9) H(10) 2.727(5) ? . .
C(9) H(15) 2.464(4) ? . .
C(9) H(16) 2.819(5) ? . .
C(9) H(17) 3.250(5) ? . .
C(9) H(18) 2.896(6) ? . .
C(9) H(19) 3.465(5) ? . .
C(9) H(43) 3.489 ? . 4_454
C(9) H(49) 3.257 ? . 4_454
C(10) H(5) 2.722(6) ? . .
C(10) H(7) 2.802(4) ? . .
C(10) H(12) 2.915(6) ? . .
C(10) H(13) 3.208(5) ? . .
C(10) H(14) 2.403(6) ? . .
C(10) H(18) 3.538(4) ? . .
C(10) H(19) 2.919(5) ? . .
C(10) H(23) 3.437(5) ? . 2_555
C(10) H(24) 3.532(6) ? . 2_555
C(10) H(45) 3.417 ? . 3_555
C(11) H(1) 2.902(4) ? . .
C(11) H(10) 2.673(3) ? . .
C(11) H(11) 2.907(3) ? . .
C(11) H(12) 2.740(5) ? . .
C(11) H(15) 3.222(4) ? . .
C(11) H(17) 3.155(4) ? . .
C(11) H(20) 1.86(2) ? . .
C(11) H(21) 2.562(3) ? . .
C(11) H(22) 3.188(4) ? . .
C(11) H(24) 3.340(4) ? . 2_555
C(11) H(42) 3.533(3) ? . .
C(12) H(18) 2.590(3) ? . .
C(12) H(19) 2.686(3) ? . .
C(12) H(20) 1.85(2) ? . .
C(12) H(22) 2.685(3) ? . .
C(12) H(26) 2.619(4) ? . .
C(12) H(27) 2.058(3) ? . .
C(12) H(37) 2.762(2) ? . .
C(12) H(42) 3.422(2) ? . .
C(13) H(18) 3.310(3) ? . .
C(13) H(19) 2.848(4) ? . .
C(13) H(20) 2.71(2) ? . .
C(13) H(21) 2.006(2) ? . .
C(13) H(22) 2.015(4) ? . .
C(13) H(23) 3.265(4) ? . .
C(13) H(25) 3.267(4) ? . .
C(13) H(26) 1.997(4) ? . .
C(13) H(27) 2.622(3) ? . .
C(14) H(19) 2.910(4) ? . .
C(14) H(20) 2.86(2) ? . .
C(14) H(21) 3.223(3) ? . .
C(14) H(23) 2.058(3) ? . .
C(14) H(23) 3.234(5) ? . 2_555
C(14) H(24) 3.241(4) ? . .
C(14) H(26) 3.201(5) ? . .
C(14) H(29) 2.985(6) ? . .
C(15) H(15) 3.496(5) ? . 2_555
C(15) H(19) 3.380(3) ? . 2_555
C(15) H(22) 2.062(4) ? . .
C(15) H(23) 3.282(5) ? . 2_555
C(15) H(24) 1.995(5) ? . .
C(15) H(25) 3.214(6) ? . .
C(15) H(29) 3.427(6) ? . .
C(16) H(3) 3.493 ? . 2_565
C(16) H(15) 3.306(5) ? . 2_555
C(16) H(19) 3.262(4) ? . 2_555
C(16) H(22) 3.244(5) ? . .
C(16) H(23) 2.002(6) ? . .
C(16) H(25) 2.007(6) ? . .
C(16) H(26) 3.208(4) ? . .
C(16) H(46) 3.059 ? . 4_455
C(17) H(3) 3.304 ? . 2_565
C(17) H(23) 3.210(6) ? . .
C(17) H(24) 1.996(4) ? . .
C(17) H(26) 2.031(3) ? . .
C(17) H(46) 2.954 ? . 4_455
C(17) H(48) 3.578 ? . 4_455
C(18) H(3) 3.319 ? . 1_565
C(18) H(4) 2.961 ? . 1_565
C(18) H(21) 2.541(3) ? . .
C(18) H(22) 3.205(5) ? . .
C(18) H(24) 3.214(3) ? . .
C(18) H(25) 2.047(4) ? . .
C(18) H(27) 2.975(3) ? . .
C(18) H(28) 3.533(6) ? . 1_565
C(19) H(20) 2.60(2) ? . .
C(19) H(21) 2.034(3) ? . .
C(19) H(22) 3.473(3) ? . .
C(19) H(26) 3.240(3) ? . .
C(19) H(37) 2.045(2) ? . .
C(19) H(38) 3.178(4) ? . .
C(19) H(42) 3.598(3) ? . .
C(20) H(20) 2.74(3) ? . .
C(20) H(21) 3.319(4) ? . .
C(20) H(22) 3.167(4) ? . .
C(20) H(27) 2.010(4) ? . .
C(20) H(28) 3.046(5) ? . .
C(20) H(29) 2.872(5) ? . .
C(20) H(33) 3.577(5) ? . .
C(20) H(34) 3.589(7) ? . 4_455
C(20) H(36) 2.586(7) ? . .
C(20) H(37) 2.647(3) ? . .
C(21) H(28) 2.036(6) ? . .
C(21) H(29) 2.025(7) ? . .
C(21) H(30) 2.050(6) ? . .
C(21) H(31) 2.005(5) ? . .
C(21) H(32) 2.061(5) ? . .
C(21) H(33) 2.016(5) ? . .
C(21) H(34) 2.033(6) ? . .
C(21) H(34) 3.416(6) ? . 4_455
C(21) H(35) 2.027(8) ? . .
C(21) H(36) 2.007(6) ? . .
C(22) H(22) 3.445(7) ? . .
C(22) H(25) 3.503(6) ? . 1_545
C(22) H(26) 3.325(6) ? . 1_545
C(22) H(31) 2.449(6) ? . .
C(22) H(32) 2.938(8) ? . .
C(22) H(33) 3.231(7) ? . .
C(22) H(34) 2.517(8) ? . .
C(22) H(35) 3.259(8) ? . .
C(22) H(36) 2.926(7) ? . .
C(22) H(48) 3.406 ? . 4_445
C(23) H(28) 3.271(7) ? . .
C(23) H(29) 2.826(8) ? . .
C(23) H(30) 2.541(7) ? . .
C(23) H(34) 2.968(6) ? . .
C(23) H(34) 3.393(7) ? . 4_455
C(23) H(35) 2.460(7) ? . .
C(23) H(36) 3.198(6) ? . .
C(23) H(38) 3.311(7) ? . 4_445
C(23) H(44) 3.382 ? . 4_455
C(24) H(27) 3.425(7) ? . 4_445
C(24) H(28) 2.531(8) ? . .
C(24) H(29) 3.259(8) ? . .
C(24) H(30) 2.918(7) ? . .
C(24) H(31) 3.243(7) ? . .
C(24) H(32) 2.555(6) ? . .
C(24) H(33) 2.852(6) ? . .
C(24) H(33) 3.219(7) ? . 4_445
C(24) H(34) 3.266(6) ? . 4_455
C(25) H(20) 3.18(2) ? . .
C(25) H(21) 2.654(3) ? . .
C(25) H(27) 2.028(2) ? . .
C(25) H(38) 2.679(4) ? . .
C(25) H(42) 2.633(4) ? . .
C(26) H(9) 3.540(3) ? . 4_454
C(26) H(21) 2.587(2) ? . .
C(26) H(27) 2.709(3) ? . .
C(26) H(37) 2.025(3) ? . .
C(26) H(38) 2.032(4) ? . .
C(26) H(39) 3.267(4) ? . .
C(26) H(41) 3.259(4) ? . .
C(26) H(42) 2.022(4) ? . .
C(27) H(21) 3.244(4) ? . .
C(27) H(27) 2.969(3) ? . .
C(27) H(32) 3.421(7) ? . 4_455
C(27) H(37) 3.279(4) ? . .
C(27) H(39) 2.026(5) ? . .
C(27) H(40) 3.234(5) ? . .
C(27) H(42) 3.241(5) ? . .
C(28) H(38) 2.015(5) ? . .
C(28) H(40) 2.033(6) ? . .
C(28) H(41) 3.257(6) ? . .
C(29) H(1) 3.212(5) ? . 1_565
C(29) H(10) 3.500(4) ? . 4_454
C(29) H(11) 3.512(6) ? . 1_565
C(29) H(11) 3.494(4) ? . 4_454
C(29) H(38) 3.232(6) ? . .
C(29) H(39) 2.032(6) ? . .
C(29) H(41) 2.033(6) ? . .
C(29) H(42) 3.242(5) ? . .
C(29) H(42) 3.091(4) ? . 4_454
C(30) H(11) 3.264(4) ? . 4_454
C(30) H(39) 3.251(6) ? . .
C(30) H(40) 2.014(6) ? . .
C(30) H(40) 3.119(5) ? . 4_444
C(30) H(42) 2.035(5) ? . .
C(30) H(42) 3.394(4) ? . 4_454
C(31) H(10) 3.341(5) ? . .
C(31) H(18) 3.551(3) ? . .
C(31) H(21) 2.867(2) ? . .
C(31) H(37) 2.551(4) ? . .
C(31) H(38) 3.244(5) ? . .
C(31) H(40) 3.232(5) ? . .
C(31) H(40) 2.981(4) ? . 4_444
C(31) H(41) 2.022(5) ? . .
C(32) H(9) 3.323(4) ? . 4_454
C(32) H(37) 2.434(3) ? . .
C(32) H(39) 3.444(4) ? . 1_545
C(32) H(43) 2.979 ? . .
C(32) H(44) 2.851 ? . .
C(32) H(48) 3.585 ? . .
C(32) H(50) 3.598 ? . .
C(32) H(51) 2.591 ? . .
C(33) H(43) 2.068 ? . .
C(33) H(44) 2.050 ? . .
C(33) H(45) 2.056 ? . .
C(33) H(46) 2.034 ? . .
C(33) H(47) 2.038 ? . .
C(33) H(48) 2.023 ? . .
C(33) H(49) 2.012 ? . .
C(33) H(50) 1.990 ? . .
C(33) H(51) 2.001 ? . .
C(34) H(8) 3.403(6) ? . 4_444
C(34) H(13) 3.307(6) ? . 4_444
C(34) H(33) 3.563(6) ? . 4_445
C(34) H(39) 3.591(6) ? . 1_545
C(34) H(46) 2.493 ? . .
C(34) H(47) 2.948 ? . .
C(34) H(48) 3.256 ? . .
C(34) H(49) 2.499 ? . .
C(34) H(50) 3.244 ? . .
C(34) H(51) 2.939 ? . .
C(35) H(24) 3.437(6) ? . 4_445
C(35) H(25) 3.163(5) ? . 4_445
C(35) H(30) 3.242(6) ? . 4_455
C(35) H(43) 3.303 ? . .
C(35) H(44) 2.835 ? . .
C(35) H(45) 2.557 ? . .
C(35) H(49) 2.943 ? . .
C(35) H(50) 2.409 ? . .
C(35) H(51) 3.189 ? . .
C(36) H(6) 3.409(6) ? . 4_454
C(36) H(7) 3.243(6) ? . 4_454
C(36) H(43) 2.555 ? . .
C(36) H(44) 3.262 ? . .
C(36) H(45) 2.880 ? . .
C(36) H(46) 3.229 ? . .
C(36) H(47) 2.489 ? . .
C(36) H(48) 2.844 ? . .
H(1) O(1) 1.954(3) ? . .
H(1) N(1) 2.894(4) ? . .
H(1) C(1) 2.048(4) ? . .
H(1) C(3) 2.479(7) ? . .
H(1) C(4) 2.100(6) ? . .
H(1) C(5) 3.004(6) ? . .
H(1) C(6) 3.078(5) ? . .
H(1) C(7) 2.470(5) ? . .
H(1) C(8) 3.207(5) ? . .
H(1) C(11) 2.902(4) ? . .
H(1) C(29) 3.212(5) ? . 1_545
H(1) H(2) 2.367 ? . .
H(1) H(3) 3.382 ? . .
H(1) H(4) 2.639 ? . .
H(1) H(5) 2.744(6) ? . .
H(1) H(6) 2.248(6) ? . .
H(1) H(9) 3.082(5) ? . .
H(1) H(10) 3.335(5) ? . .
H(1) H(11) 2.202(4) ? . .
H(1) H(17) 3.509(4) ? . .
H(1) H(19) 3.272(4) ? . .
H(1) H(20) 2.52(2) ? . .
H(1) H(40) 2.938(4) ? . 1_545
H(2) O(1) 1.925 ? . .
H(2) C(2) 2.367 ? . .
H(2) C(4) 2.731 ? . .
H(2) H(1) 2.367 ? . .
H(2) H(3) 1.551 ? . .
H(2) H(4) 1.551 ? . .
H(2) H(5) 2.581 ? . .
H(2) H(6) 2.805 ? . .
H(2) H(18) 3.011 ? . 1_545
H(2) H(21) 3.110 ? . 1_545
H(2) H(24) 3.468 ? . 2_545
H(2) H(26) 3.255 ? . 1_545
H(3) O(1) 1.946 ? . .
H(3) C(2) 3.125 ? . .
H(3) C(16) 3.493 ? . 2_545
H(3) C(17) 3.304 ? . 2_545
H(3) C(18) 3.319 ? . 1_545
H(3) H(1) 3.382 ? . .
H(3) H(2) 1.551 ? . .
H(3) H(4) 1.551 ? . .
H(3) H(5) 3.317 ? . .
H(3) H(17) 3.451 ? . .
H(3) H(24) 3.071 ? . 2_545
H(3) H(25) 2.698 ? . 2_545
H(3) H(26) 3.073 ? . 1_545
H(4) O(1) 1.957 ? . .
H(4) C(2) 2.805 ? . .
H(4) C(18) 2.961 ? . 1_545
H(4) H(1) 2.639 ? . .
H(4) H(2) 1.551 ? . .
H(4) H(3) 1.551 ? . .
H(4) H(20) 3.201 ? . .
H(4) H(21) 3.176 ? . 1_545
H(4) H(22) 3.196 ? . .
H(4) H(26) 2.305 ? . 1_545
H(4) H(29) 3.415 ? . .
H(5) O(1) 2.506(5) ? . .
H(5) C(1) 3.027(5) ? . .
H(5) C(2) 2.094(6) ? . .
H(5) C(3) 2.976(10) ? . .
H(5) C(5) 2.048(5) ? . .
H(5) C(6) 3.290(5) ? . .
H(5) C(8) 2.705(5) ? . .
H(5) C(10) 2.722(6) ? . .
H(5) H(1) 2.744(6) ? . .
H(5) H(2) 2.581 ? . .
H(5) H(3) 3.317 ? . .
H(5) H(6) 1.551(5) ? . .
H(5) H(7) 2.335(5) ? . .
H(5) H(9) 3.407(5) ? . .
H(5) H(16) 2.730(6) ? . .
H(5) H(17) 2.380(5) ? . .
H(5) H(47) 2.874 ? . 3_545
H(5) H(50) 2.972 ? . 3_545
H(5) H(51) 3.471 ? . 4_444
H(6) O(1) 3.118(5) ? . .
H(6) O(5) 3.554(4) ? . 4_444
H(6) C(1) 3.078(5) ? . .
H(6) C(2) 2.105(5) ? . .
H(6) C(3) 3.430(8) ? . .
H(6) C(5) 2.048(6) ? . .
H(6) C(6) 2.554(6) ? . .
H(6) C(7) 3.173(5) ? . .
H(6) C(8) 3.192(5) ? . .
H(6) C(36) 3.409(6) ? . 4_444
H(6) H(1) 2.248(6) ? . .
H(6) H(2) 2.805 ? . .
H(6) H(5) 1.551(5) ? . .
H(6) H(7) 2.502(6) ? . .
H(6) H(8) 3.404(6) ? . .
H(6) H(9) 2.274(5) ? . .
H(6) H(11) 3.246(5) ? . .
H(6) H(12) 3.469(6) ? . 1_545
H(6) H(41) 3.432(5) ? . 1_545
H(6) H(49) 3.410 ? . 4_444
H(6) H(51) 2.641 ? . 4_444
H(7) C(1) 3.152(5) ? . .
H(7) C(2) 3.268(6) ? . .
H(7) C(4) 2.086(6) ? . .
H(7) C(6) 2.114(5) ? . .
H(7) C(7) 3.248(5) ? . .
H(7) C(8) 2.086(5) ? . .
H(7) C(9) 2.810(6) ? . .
H(7) C(10) 2.802(4) ? . .
H(7) C(36) 3.243(6) ? . 4_444
H(7) H(5) 2.335(5) ? . .
H(7) H(6) 2.502(6) ? . .
H(7) H(7) 3.139(6) ? . 2_554
H(7) H(8) 2.359(5) ? . .
H(7) H(9) 2.543(5) ? . .
H(7) H(13) 2.675(6) ? . .
H(7) H(14) 3.089(6) ? . .
H(7) H(15) 3.584(5) ? . .
H(7) H(16) 2.573(4) ? . .
H(7) H(16) 3.535(5) ? . 2_554
H(7) H(17) 3.238(4) ? . .
H(7) H(49) 3.589 ? . 4_444
H(7) H(50) 3.310 ? . 3_545
H(7) H(50) 2.949 ? . 4_444
H(7) H(51) 2.751 ? . 4_444
H(8) C(1) 3.095(4) ? . .
H(8) C(4) 3.283(5) ? . .
H(8) C(5) 2.092(4) ? . .
H(8) C(7) 2.092(5) ? . .
H(8) C(8) 2.786(3) ? . .
H(8) C(9) 2.782(5) ? . .
H(8) C(34) 3.403(6) ? . 4_454
H(8) H(6) 3.404(6) ? . .
H(8) H(7) 2.359(5) ? . .
H(8) H(9) 1.551(6) ? . .
H(8) H(10) 2.230(5) ? . .
H(8) H(11) 2.719(5) ? . .
H(8) H(12) 3.262(5) ? . .
H(8) H(13) 2.108(6) ? . .
H(8) H(14) 3.509(5) ? . .
H(8) H(43) 2.731 ? . 4_454
H(8) H(45) 3.323 ? . 4_454
H(8) H(51) 3.511 ? . 4_444
H(9) O(5) 3.022(4) ? . 4_444
H(9) C(1) 3.064(4) ? . .
H(9) C(2) 3.119(4) ? . .
H(9) C(4) 2.533(4) ? . .
H(9) C(5) 2.076(4) ? . .
H(9) C(7) 2.076(5) ? . .
H(9) C(8) 3.209(4) ? . .
H(9) C(26) 3.540(3) ? . 4_444
H(9) C(32) 3.323(4) ? . 4_444
H(9) H(1) 3.082(5) ? . .
H(9) H(5) 3.407(5) ? . .
H(9) H(6) 2.274(5) ? . .
H(9) H(7) 2.543(5) ? . .
H(9) H(8) 1.551(6) ? . .
H(9) H(10) 2.714(6) ? . .
H(9) H(11) 2.231(5) ? . .
H(9) H(13) 3.420(6) ? . .
H(9) H(51) 2.738 ? . 4_444
H(10) N(1) 3.184(3) ? . .
H(10) C(1) 2.071(3) ? . .
H(10) C(2) 3.265(4) ? . .
H(10) C(5) 3.022(5) ? . .
H(10) C(6) 2.075(6) ? . .
H(10) C(8) 2.748(4) ? . .
H(10) C(9) 2.727(5) ? . .
H(10) C(11) 2.673(3) ? . .
H(10) C(29) 3.500(4) ? . 4_444
H(10) C(31) 3.341(5) ? . .
H(10) H(1) 3.335(5) ? . .
H(10) H(8) 2.230(5) ? . .
H(10) H(9) 2.714(6) ? . .
H(10) H(11) 1.551(5) ? . .
H(10) H(12) 2.519(5) ? . .
H(10) H(13) 2.557(6) ? . .
H(10) H(18) 2.487(3) ? . .
H(10) H(19) 3.542(3) ? . .
H(10) H(40) 3.558(4) ? . 4_444
H(10) H(41) 3.508(5) ? . .
H(10) H(42) 2.563(5) ? . .
H(10) H(43) 3.525 ? . 4_454
H(11) N(1) 2.922(3) ? . .
H(11) C(1) 2.087(3) ? . .
H(11) C(2) 2.533(4) ? . .
H(11) C(4) 3.176(5) ? . .
H(11) C(5) 3.054(5) ? . .
H(11) C(6) 2.091(5) ? . .
H(11) C(8) 3.228(4) ? . .
H(11) C(11) 2.907(3) ? . .
H(11) C(29) 3.512(6) ? . 1_545
H(11) C(29) 3.494(4) ? . 4_444
H(11) C(30) 3.264(4) ? . 4_444
H(11) H(1) 2.202(4) ? . .
H(11) H(6) 3.246(5) ? . .
H(11) H(8) 2.719(5) ? . .
H(11) H(9) 2.231(5) ? . .
H(11) H(10) 1.551(5) ? . .
H(11) H(18) 3.184(4) ? . .
H(11) H(20) 3.08(2) ? . .
H(11) H(37) 3.521(4) ? . .
H(11) H(40) 2.701(5) ? . 1_545
H(11) H(41) 3.365(4) ? . 4_444
H(11) H(42) 2.820(5) ? . .
H(12) C(1) 2.566(5) ? . .
H(12) C(5) 3.238(6) ? . .
H(12) C(6) 3.348(6) ? . .
H(12) C(7) 2.900(6) ? . .
H(12) C(8) 2.037(5) ? . .
H(12) C(10) 2.915(6) ? . .
H(12) C(11) 2.740(5) ? . .
H(12) H(6) 3.469(6) ? . 1_565
H(12) H(8) 3.262(5) ? . .
H(12) H(10) 2.519(5) ? . .
H(12) H(13) 1.551(6) ? . .
H(12) H(14) 1.551(7) ? . .
H(12) H(15) 2.707(5) ? . .
H(12) H(16) 3.474(6) ? . .
H(12) H(17) 3.597(6) ? . .
H(12) H(18) 2.213(6) ? . .
H(12) H(19) 3.078(5) ? . .
H(12) H(47) 3.501 ? . 3_555
H(12) H(49) 3.295 ? . 4_454
H(13) C(1) 2.980(5) ? . .
H(13) C(5) 2.526(6) ? . .
H(13) C(6) 2.500(6) ? . .
H(13) C(7) 2.801(6) ? . .
H(13) C(8) 2.048(5) ? . .
H(13) C(10) 3.208(5) ? . .
H(13) C(34) 3.307(6) ? . 4_454
H(13) H(7) 2.675(6) ? . .
H(13) H(8) 2.108(6) ? . .
H(13) H(9) 3.420(6) ? . .
H(13) H(10) 2.557(6) ? . .
H(13) H(12) 1.551(6) ? . .
H(13) H(14) 1.551(5) ? . .
H(13) H(14) 3.433(7) ? . 2_554
H(13) H(15) 3.354(4) ? . .
H(13) H(16) 3.425(5) ? . .
H(13) H(18) 3.466(5) ? . .
H(13) H(43) 2.603 ? . 4_454
H(13) H(45) 3.221 ? . 4_454
H(13) H(49) 2.797 ? . 4_454
H(14) C(1) 3.333(6) ? . .
H(14) C(5) 3.062(6) ? . .
H(14) C(8) 2.041(6) ? . .
H(14) C(10) 2.403(6) ? . .
H(14) H(7) 3.089(6) ? . .
H(14) H(8) 3.509(5) ? . .
H(14) H(12) 1.551(7) ? . .
H(14) H(13) 1.551(5) ? . .
H(14) H(13) 3.433(7) ? . 2_554
H(14) H(14) 3.311(7) ? . 2_554
H(14) H(15) 2.227(5) ? . .
H(14) H(16) 2.552(6) ? . .
H(14) H(17) 3.319(6) ? . .
H(14) H(18) 3.549(6) ? . .
H(14) H(45) 2.997 ? . 3_555
H(14) H(47) 3.245 ? . 3_555
H(14) H(49) 3.071 ? . 3_555
H(14) H(49) 3.157 ? . 4_454
H(15) O(1) 3.541(5) ? . .
H(15) C(1) 3.009(3) ? . .
H(15) C(5) 3.338(4) ? . .
H(15) C(8) 2.043(3) ? . .
H(15) C(9) 2.464(4) ? . .
H(15) C(11) 3.222(4) ? . .
H(15) C(15) 3.496(5) ? . 2_555
H(15) C(16) 3.306(5) ? . 2_555
H(15) H(7) 3.584(5) ? . .
H(15) H(12) 2.707(5) ? . .
H(15) H(13) 3.354(4) ? . .
H(15) H(14) 2.227(5) ? . .
H(15) H(16) 1.551(6) ? . .
H(15) H(17) 1.551(6) ? . .
H(15) H(18) 3.356(4) ? . .
H(15) H(19) 2.783(4) ? . .
H(15) H(23) 3.091(5) ? . 2_555
H(15) H(24) 2.746(6) ? . 2_555
H(15) H(31) 3.521(6) ? . 2_555
H(15) H(45) 2.846 ? . 3_555
H(15) H(46) 3.435 ? . 3_555
H(15) H(47) 3.428 ? . 3_555
H(16) C(1) 3.372(4) ? . .
H(16) C(2) 3.582(5) ? . .
H(16) C(4) 3.086(5) ? . .
H(16) C(5) 2.654(4) ? . .
H(16) C(8) 2.058(4) ? . .
H(16) C(9) 2.819(5) ? . .
H(16) H(5) 2.730(6) ? . .
H(16) H(7) 2.573(4) ? . .
H(16) H(7) 3.535(5) ? . 2_554
H(16) H(12) 3.474(6) ? . .
H(16) H(13) 3.425(5) ? . .
H(16) H(14) 2.552(6) ? . .
H(16) H(15) 1.551(6) ? . .
H(16) H(17) 1.551(5) ? . .
H(16) H(31) 3.580(5) ? . 2_555
H(16) H(45) 3.120 ? . 3_555
H(16) H(48) 3.501 ? . 3_545
H(16) H(50) 3.056 ? . 3_545
H(17) O(1) 2.242(5) ? . .
H(17) C(1) 2.624(3) ? . .
H(17) C(2) 2.571(4) ? . .
H(17) C(3) 3.367(9) ? . .
H(17) C(4) 2.696(5) ? . .
H(17) C(5) 2.861(4) ? . .
H(17) C(8) 2.048(4) ? . .
H(17) C(9) 3.250(5) ? . .
H(17) C(11) 3.155(4) ? . .
H(17) H(1) 3.509(4) ? . .
H(17) H(3) 3.451 ? . .
H(17) H(5) 2.380(5) ? . .
H(17) H(7) 3.238(4) ? . .
H(17) H(12) 3.597(6) ? . .
H(17) H(14) 3.319(6) ? . .
H(17) H(15) 1.551(6) ? . .
H(17) H(16) 1.551(5) ? . .
H(17) H(19) 2.708(5) ? . .
H(17) H(23) 2.896(5) ? . 2_555
H(17) H(24) 3.568(6) ? . 2_555
H(17) H(48) 3.504 ? . 3_545
H(18) N(1) 1.968(4) ? . .
H(18) C(1) 2.018(4) ? . .
H(18) C(2) 3.348(4) ? . .
H(18) C(7) 2.723(4) ? . .
H(18) C(8) 2.831(4) ? . .
H(18) C(9) 2.896(6) ? . .
H(18) C(10) 3.538(4) ? . .
H(18) C(12) 2.590(3) ? . .
H(18) C(13) 3.310(3) ? . .
H(18) C(31) 3.551(3) ? . .
H(18) H(2) 3.011 ? . 1_565
H(18) H(10) 2.487(3) ? . .
H(18) H(11) 3.184(4) ? . .
H(18) H(12) 2.213(6) ? . .
H(18) H(13) 3.466(5) ? . .
H(18) H(14) 3.549(6) ? . .
H(18) H(15) 3.356(4) ? . .
H(18) H(19) 1.551(3) ? . .
H(18) H(20) 2.58(2) ? . .
H(18) H(21) 2.343(3) ? . .
H(18) H(24) 3.263(3) ? . 2_555
H(18) H(42) 3.230(3) ? . .
H(19) O(1) 2.549(4) ? . .
H(19) N(1) 1.989(3) ? . .
H(19) C(1) 2.026(3) ? . .
H(19) C(2) 2.764(4) ? . .
H(19) C(7) 3.374(3) ? . .
H(19) C(8) 2.810(4) ? . .
H(19) C(9) 3.465(5) ? . .
H(19) C(10) 2.919(5) ? . .
H(19) C(12) 2.686(3) ? . .
H(19) C(13) 2.848(4) ? . .
H(19) C(14) 2.910(4) ? . .
H(19) C(15) 3.380(3) ? . 2_555
H(19) C(16) 3.262(4) ? . 2_555
H(19) H(1) 3.272(4) ? . .
H(19) H(10) 3.542(3) ? . .
H(19) H(12) 3.078(5) ? . .
H(19) H(15) 2.783(4) ? . .
H(19) H(17) 2.708(5) ? . .
H(19) H(18) 1.551(3) ? . .
H(19) H(20) 2.18(2) ? . .
H(19) H(21) 2.912(3) ? . .
H(19) H(22) 2.690(4) ? . .
H(19) H(23) 2.863(3) ? . 2_555
H(19) H(24) 2.591(4) ? . 2_555
H(20) O(1) 2.74(2) ? . .
H(20) O(2) 2.66(2) ? . .
H(20) C(1) 2.60(2) ? . .
H(20) C(2) 2.72(2) ? . .
H(20) C(3) 3.50(2) ? . .
H(20) C(7) 3.31(2) ? . .
H(20) C(11) 1.86(2) ? . .
H(20) C(12) 1.85(2) ? . .
H(20) C(13) 2.71(2) ? . .
H(20) C(14) 2.86(2) ? . .
H(20) C(19) 2.60(2) ? . .
H(20) C(20) 2.74(3) ? . .
H(20) C(25) 3.18(2) ? . .
H(20) H(1) 2.52(2) ? . .
H(20) H(4) 3.201 ? . .
H(20) H(11) 3.08(2) ? . .
H(20) H(18) 2.58(2) ? . .
H(20) H(19) 2.18(2) ? . .
H(20) H(21) 2.55(2) ? . .
H(20) H(22) 2.35(2) ? . .
H(20) H(27) 3.45(2) ? . .
H(20) H(37) 2.81(2) ? . .
H(21) N(1) 1.930(4) ? . .
H(21) C(3) 3.546(7) ? . 1_565
H(21) C(11) 2.562(3) ? . .
H(21) C(13) 2.006(2) ? . .
H(21) C(14) 3.223(3) ? . .
H(21) C(18) 2.541(3) ? . .
H(21) C(19) 2.034(3) ? . .
H(21) C(20) 3.319(4) ? . .
H(21) C(25) 2.654(3) ? . .
H(21) C(26) 2.587(2) ? . .
H(21) C(27) 3.244(4) ? . .
H(21) C(31) 2.867(2) ? . .
H(21) H(2) 3.110 ? . 1_565
H(21) H(4) 3.176 ? . 1_565
H(21) H(18) 2.343(3) ? . .
H(21) H(19) 2.912(3) ? . .
H(21) H(20) 2.55(2) ? . .
H(21) H(22) 3.494(3) ? . .
H(21) H(26) 2.348(3) ? . .
H(21) H(27) 2.318(3) ? . .
H(21) H(37) 2.985(3) ? . .
H(21) H(42) 3.049(2) ? . .
H(22) O(1) 3.124(4) ? . .
H(22) O(2) 3.480(4) ? . .
H(22) O(3) 3.311(3) ? . .
H(22) N(1) 2.752(3) ? . .
H(22) C(3) 3.552(7) ? . .
H(22) C(11) 3.188(4) ? . .
H(22) C(12) 2.685(3) ? . .
H(22) C(13) 2.015(4) ? . .
H(22) C(15) 2.062(4) ? . .
H(22) C(16) 3.244(5) ? . .
H(22) C(18) 3.205(5) ? . .
H(22) C(19) 3.473(3) ? . .
H(22) C(20) 3.167(4) ? . .
H(22) C(22) 3.445(7) ? . .
H(22) H(4) 3.196 ? . .
H(22) H(19) 2.690(4) ? . .
H(22) H(20) 2.35(2) ? . .
H(22) H(21) 3.494(3) ? . .
H(22) H(23) 2.377(3) ? . .
H(22) H(23) 3.136(4) ? . 2_555
H(22) H(29) 2.537(7) ? . .
H(23) O(1) 3.369(4) ? . 2_555
H(23) C(10) 3.437(5) ? . 2_555
H(23) C(13) 3.265(4) ? . .
H(23) C(14) 2.058(3) ? . .
H(23) C(14) 3.234(5) ? . 2_555
H(23) C(15) 3.282(5) ? . 2_555
H(23) C(16) 2.002(6) ? . .
H(23) C(17) 3.210(6) ? . .
H(23) H(15) 3.091(5) ? . 2_555
H(23) H(17) 2.896(5) ? . 2_555
H(23) H(19) 2.863(3) ? . 2_555
H(23) H(22) 2.377(3) ? . .
H(23) H(22) 3.136(4) ? . 2_555
H(23) H(23) 3.272(5) ? . 2_555
H(23) H(24) 2.288(6) ? . .
H(23) H(29) 3.306(6) ? . .
H(24) C(10) 3.532(6) ? . 2_555
H(24) C(11) 3.340(4) ? . 2_555
H(24) C(14) 3.241(4) ? . .
H(24) C(15) 1.995(5) ? . .
H(24) C(17) 1.996(4) ? . .
H(24) C(18) 3.214(3) ? . .
H(24) C(35) 3.437(6) ? . 4_455
H(24) H(2) 3.468 ? . 2_565
H(24) H(3) 3.071 ? . 2_565
H(24) H(15) 2.746(6) ? . 2_555
H(24) H(17) 3.568(6) ? . 2_555
H(24) H(18) 3.263(3) ? . 2_555
H(24) H(19) 2.591(4) ? . 2_555
H(24) H(23) 2.288(6) ? . .
H(24) H(25) 2.298(5) ? . .
H(24) H(46) 2.936 ? . 4_455
H(24) H(47) 3.100 ? . 4_455
H(25) C(13) 3.267(4) ? . .
H(25) C(15) 3.214(6) ? . .
H(25) C(16) 2.007(6) ? . .
H(25) C(18) 2.047(4) ? . .
H(25) C(22) 3.503(6) ? . 1_565
H(25) C(35) 3.163(5) ? . 4_455
H(25) H(3) 2.698 ? . 2_565
H(25) H(24) 2.298(5) ? . .
H(25) H(26) 2.347(3) ? . .
H(25) H(28) 3.592(6) ? . 1_565
H(25) H(29) 3.274(6) ? . 1_565
H(25) H(30) 3.094(7) ? . 1_565
H(25) H(46) 2.762 ? . 4_455
H(25) H(47) 3.238 ? . 4_455
H(25) H(48) 2.976 ? . 4_455
H(26) C(3) 3.014(9) ? . 1_565
H(26) C(12) 2.619(4) ? . .
H(26) C(13) 1.997(4) ? . .
H(26) C(14) 3.201(5) ? . .
H(26) C(16) 3.208(4) ? . .
H(26) C(17) 2.031(3) ? . .
H(26) C(19) 3.240(3) ? . .
H(26) C(22) 3.325(6) ? . 1_565
H(26) H(2) 3.255 ? . 1_565
H(26) H(3) 3.073 ? . 1_565
H(26) H(4) 2.305 ? . 1_565
H(26) H(21) 2.348(3) ? . .
H(26) H(25) 2.347(3) ? . .
H(26) H(27) 2.811(4) ? . .
H(26) H(28) 2.803(6) ? . 1_565
H(26) H(29) 3.249(6) ? . 1_565
H(26) H(30) 3.406(6) ? . 1_565
H(27) O(2) 3.082(3) ? . .
H(27) O(3) 2.350(3) ? . .
H(27) O(4) 2.490(2) ? . .
H(27) N(1) 3.261(3) ? . .
H(27) C(12) 2.058(3) ? . .
H(27) C(13) 2.622(3) ? . .
H(27) C(18) 2.975(3) ? . .
H(27) C(20) 2.010(4) ? . .
H(27) C(24) 3.425(7) ? . 4_455
H(27) C(25) 2.028(2) ? . .
H(27) C(26) 2.709(3) ? . .
H(27) C(27) 2.969(3) ? . .
H(27) H(20) 3.45(2) ? . .
H(27) H(21) 2.318(3) ? . .
H(27) H(26) 2.811(4) ? . .
H(27) H(34) 3.183(7) ? . 4_455
H(27) H(35) 2.793(7) ? . 4_455
H(27) H(37) 2.788(3) ? . .
H(27) H(38) 2.715(3) ? . .
H(28) O(2) 2.585(5) ? . .
H(28) O(3) 2.882(5) ? . .
H(28) C(18) 3.533(6) ? . 1_545
H(28) C(20) 3.046(5) ? . .
H(28) C(21) 2.036(6) ? . .
H(28) C(23) 3.271(7) ? . .
H(28) C(24) 2.531(8) ? . .
H(28) H(25) 3.592(6) ? . 1_545
H(28) H(26) 2.803(6) ? . 1_545
H(28) H(29) 1.551(7) ? . .
H(28) H(30) 1.551(6) ? . .
H(28) H(31) 3.366(6) ? . .
H(28) H(34) 2.350(9) ? . .
H(28) H(35) 3.422(8) ? . .
H(28) H(35) 3.251(7) ? . 4_445
H(28) H(36) 2.747(7) ? . .
H(29) O(2) 2.886(4) ? . .
H(29) O(3) 2.478(5) ? . .
H(29) C(14) 2.985(6) ? . .
H(29) C(15) 3.427(6) ? . .
H(29) C(20) 2.872(5) ? . .
H(29) C(21) 2.025(7) ? . .
H(29) C(23) 2.826(8) ? . .
H(29) C(24) 3.259(8) ? . .
H(29) H(4) 3.415 ? . .
H(29) H(22) 2.537(7) ? . .
H(29) H(23) 3.306(6) ? . .
H(29) H(25) 3.274(6) ? . 1_545
H(29) H(26) 3.249(6) ? . 1_545
H(29) H(28) 1.551(7) ? . .
H(29) H(30) 1.551(8) ? . .
H(29) H(31) 2.553(7) ? . .
H(29) H(32) 3.469(8) ? . .
H(29) H(33) 3.444(8) ? . .
H(29) H(34) 3.410(8) ? . .
H(29) H(36) 3.553(8) ? . .
H(30) O(3) 3.253(5) ? . .
H(30) O(6) 3.400(5) ? . 4_445
H(30) C(21) 2.050(6) ? . .
H(30) C(23) 2.541(7) ? . .
H(30) C(24) 2.918(7) ? . .
H(30) C(35) 3.242(6) ? . 4_445
H(30) H(25) 3.094(7) ? . 1_545
H(30) H(26) 3.406(6) ? . 1_545
H(30) H(28) 1.551(6) ? . .
H(30) H(29) 1.551(8) ? . .
H(30) H(31) 2.355(6) ? . .
H(30) H(32) 2.759(8) ? . .
H(30) H(33) 3.433(7) ? . .
H(30) H(34) 2.726(7) ? . .
H(30) H(35) 3.541(8) ? . .
H(30) H(36) 3.535(7) ? . .
H(30) H(46) 3.202 ? . 4_445
H(30) H(48) 2.487 ? . 4_445
H(31) O(3) 2.716(4) ? . .
H(31) C(21) 2.005(5) ? . .
H(31) C(22) 2.449(6) ? . .
H(31) C(24) 3.243(7) ? . .
H(31) H(15) 3.521(6) ? . 2_555
H(31) H(16) 3.580(5) ? . 2_555
H(31) H(28) 3.366(6) ? . .
H(31) H(29) 2.553(7) ? . .
H(31) H(30) 2.355(6) ? . .
H(31) H(32) 1.551(9) ? . .
H(31) H(33) 1.551(8) ? . .
H(31) H(35) 3.360(7) ? . .
H(31) H(44) 3.444 ? . 4_455
H(31) H(45) 3.398 ? . 4_455
H(31) H(48) 3.407 ? . 4_445
H(32) O(3) 3.138(4) ? . .
H(32) O(4) 3.008(6) ? . 4_445
H(32) O(6) 3.388(5) ? . 4_445
H(32) C(21) 2.061(5) ? . .
H(32) C(22) 2.938(8) ? . .
H(32) C(24) 2.555(6) ? . .
H(32) C(27) 3.421(7) ? . 4_445
H(32) H(29) 3.469(8) ? . .
H(32) H(30) 2.759(8) ? . .
H(32) H(31) 1.551(9) ? . .
H(32) H(33) 1.551(7) ? . .
H(32) H(34) 2.849(6) ? . .
H(32) H(35) 2.326(6) ? . .
H(32) H(36) 3.421(6) ? . .
H(32) H(38) 2.514(7) ? . 4_445
H(32) H(44) 3.364 ? . 4_455
H(33) O(3) 2.261(4) ? . .
H(33) C(20) 3.577(5) ? . .
H(33) C(21) 2.016(5) ? . .
H(33) C(22) 3.231(7) ? . .
H(33) C(24) 2.852(6) ? . .
H(33) C(24) 3.219(7) ? . 4_455
H(33) C(34) 3.563(6) ? . 4_455
H(33) H(29) 3.444(8) ? . .
H(33) H(30) 3.433(7) ? . .
H(33) H(31) 1.551(8) ? . .
H(33) H(32) 1.551(7) ? . .
H(33) H(34) 3.535(6) ? . .
H(33) H(34) 2.707(7) ? . 4_455
H(33) H(35) 2.642(7) ? . .
H(33) H(35) 3.524(6) ? . 4_455
H(33) H(36) 3.413(6) ? . .
H(33) H(36) 2.973(7) ? . 4_455
H(33) H(38) 3.306(7) ? . 4_445
H(33) H(44) 2.821 ? . 4_455
H(33) H(45) 3.460 ? . 4_455
H(34) O(2) 3.512(7) ? . .
H(34) O(3) 3.190(5) ? . .
H(34) O(3) 2.885(6) ? . 4_445
H(34) C(20) 3.589(7) ? . 4_445
H(34) C(21) 2.033(6) ? . .
H(34) C(21) 3.416(6) ? . 4_445
H(34) C(22) 2.517(8) ? . .
H(34) C(23) 2.968(6) ? . .
H(34) C(23) 3.393(7) ? . 4_445
H(34) C(24) 3.266(6) ? . 4_445
H(34) H(27) 3.183(7) ? . 4_445
H(34) H(28) 2.350(9) ? . .
H(34) H(29) 3.410(8) ? . .
H(34) H(30) 2.726(7) ? . .
H(34) H(32) 2.849(6) ? . .
H(34) H(33) 3.535(6) ? . .
H(34) H(33) 2.707(7) ? . 4_445
H(34) H(35) 1.551(7) ? . .
H(34) H(35) 2.781(6) ? . 4_445
H(34) H(36) 1.551(7) ? . .
H(34) H(36) 3.203(6) ? . 4_445
H(35) O(3) 2.818(6) ? . .
H(35) O(3) 3.530(5) ? . 4_445
H(35) C(21) 2.027(8) ? . .
H(35) C(22) 3.259(8) ? . .
H(35) C(23) 2.460(7) ? . .
H(35) H(27) 2.793(7) ? . 4_445
H(35) H(28) 3.422(8) ? . .
H(35) H(28) 3.251(7) ? . 4_455
H(35) H(30) 3.541(8) ? . .
H(35) H(31) 3.360(7) ? . .
H(35) H(32) 2.326(6) ? . .
H(35) H(33) 2.642(7) ? . .
H(35) H(33) 3.524(6) ? . 4_445
H(35) H(34) 1.551(7) ? . .
H(35) H(34) 2.781(6) ? . 4_455
H(35) H(36) 1.551(8) ? . .
H(35) H(38) 3.241(6) ? . 4_445
H(36) O(2) 2.530(7) ? . .
H(36) O(3) 2.372(5) ? . .
H(36) C(20) 2.586(7) ? . .
H(36) C(21) 2.007(6) ? . .
H(36) C(22) 2.926(7) ? . .
H(36) C(23) 3.198(6) ? . .
H(36) H(28) 2.747(7) ? . .
H(36) H(29) 3.553(8) ? . .
H(36) H(30) 3.535(7) ? . .
H(36) H(32) 3.421(6) ? . .
H(36) H(33) 3.413(6) ? . .
H(36) H(33) 2.973(7) ? . 4_445
H(36) H(34) 1.551(7) ? . .
H(36) H(34) 3.203(6) ? . 4_455
H(36) H(35) 1.551(8) ? . .
H(36) H(44) 3.390 ? . .
H(37) O(2) 2.609(3) ? . .
H(37) O(4) 1.987(3) ? . .
H(37) O(5) 2.372(2) ? . .
H(37) N(1) 2.639(3) ? . .
H(37) C(12) 2.762(2) ? . .
H(37) C(19) 2.045(2) ? . .
H(37) C(20) 2.647(3) ? . .
H(37) C(26) 2.025(3) ? . .
H(37) C(27) 3.279(4) ? . .
H(37) C(31) 2.551(4) ? . .
H(37) C(32) 2.434(3) ? . .
H(37) H(11) 3.521(4) ? . .
H(37) H(20) 2.81(2) ? . .
H(37) H(21) 2.985(3) ? . .
H(37) H(27) 2.788(3) ? . .
H(37) H(38) 3.558(4) ? . .
H(37) H(39) 3.144(4) ? . 1_545
H(37) H(41) 3.451(3) ? . 4_444
H(37) H(42) 2.334(4) ? . .
H(38) O(4) 2.658(4) ? . .
H(38) C(19) 3.178(4) ? . .
H(38) C(23) 3.311(7) ? . 4_455
H(38) C(25) 2.679(4) ? . .
H(38) C(26) 2.032(4) ? . .
H(38) C(28) 2.015(5) ? . .
H(38) C(29) 3.232(6) ? . .
H(38) C(31) 3.244(5) ? . .
H(38) H(27) 2.715(3) ? . .
H(38) H(32) 2.514(7) ? . 4_455
H(38) H(33) 3.306(7) ? . 4_455
H(38) H(35) 3.241(6) ? . 4_455
H(38) H(37) 3.558(4) ? . .
H(38) H(39) 2.324(5) ? . .
H(38) H(44) 3.449 ? . 1_565
H(39) O(2) 2.594(4) ? . 1_565
H(39) O(5) 3.018(4) ? . 1_565
H(39) C(26) 3.267(4) ? . .
H(39) C(27) 2.026(5) ? . .
H(39) C(29) 2.032(6) ? . .
H(39) C(30) 3.251(6) ? . .
H(39) C(32) 3.444(4) ? . 1_565
H(39) C(34) 3.591(6) ? . 1_565
H(39) H(37) 3.144(4) ? . 1_565
H(39) H(38) 2.324(5) ? . .
H(39) H(40) 2.336(6) ? . .
H(39) H(43) 3.216 ? . 1_565
H(39) H(44) 3.076 ? . 1_565
H(40) C(27) 3.234(5) ? . .
H(40) C(28) 2.033(6) ? . .
H(40) C(30) 2.014(6) ? . .
H(40) C(30) 3.119(5) ? . 4_454
H(40) C(31) 3.232(5) ? . .
H(40) C(31) 2.981(4) ? . 4_454
H(40) H(1) 2.938(4) ? . 1_565
H(40) H(10) 3.558(4) ? . 4_454
H(40) H(11) 2.701(5) ? . 1_565
H(40) H(39) 2.336(6) ? . .
H(40) H(41) 2.323(6) ? . .
H(40) H(41) 2.841(5) ? . 4_454
H(40) H(42) 2.577(4) ? . 4_454
H(41) O(5) 2.892(4) ? . 4_454
H(41) C(26) 3.259(4) ? . .
H(41) C(28) 3.257(6) ? . .
H(41) C(29) 2.033(6) ? . .
H(41) C(31) 2.022(5) ? . .
H(41) H(6) 3.432(5) ? . 1_565
H(41) H(10) 3.508(5) ? . .
H(41) H(11) 3.365(4) ? . 4_454
H(41) H(37) 3.451(3) ? . 4_454
H(41) H(40) 2.323(6) ? . .
H(41) H(40) 2.841(5) ? . 4_444
H(41) H(42) 2.332(5) ? . .
H(41) H(42) 3.149(4) ? . 4_454
H(42) N(1) 3.033(3) ? . .
H(42) C(7) 3.090(5) ? . .
H(42) C(11) 3.533(3) ? . .
H(42) C(12) 3.422(2) ? . .
H(42) C(19) 3.598(3) ? . .
H(42) C(25) 2.633(4) ? . .
H(42) C(26) 2.022(4) ? . .
H(42) C(27) 3.241(5) ? . .
H(42) C(29) 3.242(5) ? . .
H(42) C(29) 3.091(4) ? . 4_444
H(42) C(30) 2.035(5) ? . .
H(42) C(30) 3.394(4) ? . 4_444
H(42) H(10) 2.563(5) ? . .
H(42) H(11) 2.820(5) ? . .
H(42) H(18) 3.230(3) ? . .
H(42) H(21) 3.049(2) ? . .
H(42) H(37) 2.334(4) ? . .
H(42) H(40) 2.577(4) ? . 4_444
H(42) H(41) 2.332(5) ? . .
H(42) H(41) 3.149(4) ? . 4_444
H(43) O(5) 2.650 ? . .
H(43) O(6) 2.854 ? . .
H(43) C(9) 3.489 ? . 4_444
H(43) C(32) 2.979 ? . .
H(43) C(33) 2.068 ? . .
H(43) C(35) 3.303 ? . .
H(43) C(36) 2.555 ? . .
H(43) H(8) 2.731 ? . 4_444
H(43) H(10) 3.525 ? . 4_444
H(43) H(13) 2.603 ? . 4_444
H(43) H(39) 3.216 ? . 1_545
H(43) H(44) 1.551 ? . .
H(43) H(45) 1.551 ? . .
H(43) H(46) 3.413 ? . .
H(43) H(49) 2.371 ? . .
H(43) H(50) 3.442 ? . .
H(43) H(51) 2.784 ? . .
H(44) O(5) 3.060 ? . .
H(44) O(6) 2.438 ? . .
H(44) C(23) 3.382 ? . 4_445
H(44) C(32) 2.851 ? . .
H(44) C(33) 2.050 ? . .
H(44) C(35) 2.835 ? . .
H(44) C(36) 3.262 ? . .
H(44) H(31) 3.444 ? . 4_445
H(44) H(32) 3.364 ? . 4_445
H(44) H(33) 2.821 ? . 4_445
H(44) H(36) 3.390 ? . .
H(44) H(38) 3.449 ? . 1_545
H(44) H(39) 3.076 ? . 1_545
H(44) H(43) 1.551 ? . .
H(44) H(45) 1.551 ? . .
H(44) H(46) 2.586 ? . .
H(44) H(47) 3.469 ? . .
H(44) H(48) 3.458 ? . .
H(44) H(49) 3.400 ? . .
H(44) H(51) 3.590 ? . .
H(45) O(6) 3.208 ? . .
H(45) C(10) 3.417 ? . 3_445
H(45) C(33) 2.056 ? . .
H(45) C(35) 2.557 ? . .
H(45) C(36) 2.880 ? . .
H(45) H(8) 3.323 ? . 4_444
H(45) H(13) 3.221 ? . 4_444
H(45) H(14) 2.997 ? . 3_445
H(45) H(15) 2.846 ? . 3_445
H(45) H(16) 3.120 ? . 3_445
H(45) H(31) 3.398 ? . 4_445
H(45) H(33) 3.460 ? . 4_445
H(45) H(43) 1.551 ? . .
H(45) H(44) 1.551 ? . .
H(45) H(46) 2.391 ? . .
H(45) H(47) 2.764 ? . .
H(45) H(48) 3.449 ? . .
H(45) H(49) 2.669 ? . .
H(45) H(50) 3.490 ? . .
H(45) H(51) 3.516 ? . .
H(46) O(6) 2.711 ? . .
H(46) C(16) 3.059 ? . 4_445
H(46) C(17) 2.954 ? . 4_445
H(46) C(33) 2.034 ? . .
H(46) C(34) 2.493 ? . .
H(46) C(36) 3.229 ? . .
H(46) H(15) 3.435 ? . 3_445
H(46) H(24) 2.936 ? . 4_445
H(46) H(25) 2.762 ? . 4_445
H(46) H(30) 3.202 ? . 4_455
H(46) H(43) 3.413 ? . .
H(46) H(44) 2.586 ? . .
H(46) H(45) 2.391 ? . .
H(46) H(47) 1.551 ? . .
H(46) H(48) 1.551 ? . .
H(46) H(49) 3.591 ? . .
H(46) H(50) 3.310 ? . .
H(47) O(6) 3.109 ? . .
H(47) C(33) 2.038 ? . .
H(47) C(34) 2.948 ? . .
H(47) C(36) 2.489 ? . .
H(47) H(5) 2.874 ? . 3_455
H(47) H(12) 3.501 ? . 3_445
H(47) H(14) 3.245 ? . 3_445
H(47) H(15) 3.428 ? . 3_445
H(47) H(24) 3.100 ? . 4_445
H(47) H(25) 3.238 ? . 4_445
H(47) H(44) 3.469 ? . .
H(47) H(45) 2.764 ? . .
H(47) H(46) 1.551 ? . .
H(47) H(48) 1.551 ? . .
H(47) H(49) 2.783 ? . .
H(47) H(50) 2.224 ? . .
H(47) H(51) 3.360 ? . .
H(48) O(6) 2.267 ? . .
H(48) C(17) 3.578 ? . 4_445
H(48) C(22) 3.406 ? . 4_455
H(48) C(32) 3.585 ? . .
H(48) C(33) 2.023 ? . .
H(48) C(34) 3.256 ? . .
H(48) C(36) 2.844 ? . .
H(48) H(16) 3.501 ? . 3_455
H(48) H(17) 3.504 ? . 3_455
H(48) H(25) 2.976 ? . 4_445
H(48) H(30) 2.487 ? . 4_455
H(48) H(31) 3.407 ? . 4_455
H(48) H(44) 3.458 ? . .
H(48) H(45) 3.449 ? . .
H(48) H(46) 1.551 ? . .
H(48) H(47) 1.551 ? . .
H(48) H(49) 3.524 ? . .
H(48) H(50) 2.609 ? . .
H(48) H(51) 3.414 ? . .
H(49) O(5) 3.451 ? . .
H(49) O(6) 3.192 ? . .
H(49) C(9) 3.257 ? . 4_444
H(49) C(33) 2.012 ? . .
H(49) C(34) 2.499 ? . .
H(49) C(35) 2.943 ? . .
H(49) H(6) 3.410 ? . 4_454
H(49) H(7) 3.589 ? . 4_454
H(49) H(12) 3.295 ? . 4_444
H(49) H(13) 2.797 ? . 4_444
H(49) H(14) 3.071 ? . 3_445
H(49) H(14) 3.157 ? . 4_444
H(49) H(43) 2.371 ? . .
H(49) H(44) 3.400 ? . .
H(49) H(45) 2.669 ? . .
H(49) H(46) 3.591 ? . .
H(49) H(47) 2.783 ? . .
H(49) H(48) 3.524 ? . .
H(49) H(49) 3.180 ? . 2_454
H(49) H(50) 1.551 ? . .
H(49) H(50) 3.589 ? . 2_454
H(49) H(51) 1.551 ? . .
H(50) O(6) 2.841 ? . .
H(50) C(32) 3.598 ? . .
H(50) C(33) 1.990 ? . .
H(50) C(34) 3.244 ? . .
H(50) C(35) 2.409 ? . .
H(50) H(5) 2.972 ? . 3_455
H(50) H(7) 3.310 ? . 3_455
H(50) H(7) 2.949 ? . 4_454
H(50) H(16) 3.056 ? . 3_455
H(50) H(43) 3.442 ? . .
H(50) H(45) 3.490 ? . .
H(50) H(46) 3.310 ? . .
H(50) H(47) 2.224 ? . .
H(50) H(48) 2.609 ? . .
H(50) H(49) 1.551 ? . .
H(50) H(49) 3.589 ? . 2_454
H(50) H(51) 1.552 ? . .
H(51) O(5) 2.433 ? . .
H(51) O(6) 2.427 ? . .
H(51) C(4) 3.187 ? . 4_454
H(51) C(5) 3.098 ? . 4_454
H(51) C(6) 3.246 ? . 4_454
H(51) C(32) 2.591 ? . .
H(51) C(33) 2.001 ? . .
H(51) C(34) 2.939 ? . .
H(51) C(35) 3.189 ? . .
H(51) H(5) 3.471 ? . 4_454
H(51) H(6) 2.641 ? . 4_454
H(51) H(7) 2.751 ? . 4_454
H(51) H(8) 3.511 ? . 4_454
H(51) H(9) 2.738 ? . 4_454
H(51) H(43) 2.784 ? . .
H(51) H(44) 3.590 ? . .
H(51) H(45) 3.516 ? . .
H(51) H(47) 3.360 ? . .
H(51) H(48) 3.414 ? . .
H(51) H(49) 1.551 ? . .
H(51) H(50) 1.552 ? . .

loop_
_geom_torsion_atom_site_label_1
_geom_torsion_atom_site_label_2
_geom_torsion_atom_site_label_3
_geom_torsion_atom_site_label_4
_geom_torsion
_geom_torsion_publ_flag
_geom_torsion_site_symmetry_1
_geom_torsion_site_symmetry_2
_geom_torsion_site_symmetry_3
_geom_torsion_site_symmetry_4
C(3) O(1) C(2) C(1) 166.6(4) ? . . . .
C(3) O(1) C(2) C(4) -78.1(5) ? . . . .
C(20) O(3) C(21) C(22) 55.2(3) ? . . . .
C(20) O(3) C(21) C(23) 173.8(3) ? . . . .
C(20) O(3) C(21) C(24) -68.7(4) ? . . . .
C(21) O(3) C(20) O(2) -2.7(4) ? . . . .
C(21) O(3) C(20) C(19) 179.0(2) ? . . . .
C(25) O(4) C(32) O(5) -5.1(3) ? . . . .
C(25) O(4) C(32) O(6) 175.05(19) ? . . . .
C(32) O(4) C(25) C(19) -142.4(2) ? . . . .
C(32) O(4) C(25) C(26) 95.6(2) ? . . . .
C(32) O(6) C(33) C(34) 59.8(3) ? . . . .
C(32) O(6) C(33) C(35) 177.1(2) ? . . . .
C(32) O(6) C(33) C(36) -64.3(3) ? . . . .
C(33) O(6) C(32) O(4) -174.7(2) ? . . . .
C(33) O(6) C(32) O(5) 5.5(4) ? . . . .
C(11) N(1) C(12) C(13) -61.3(3) ? . . . .
C(11) N(1) C(12) C(19) 170.81(19) ? . . . .
C(12) N(1) C(11) C(1) -173.65(19) ? . . . .
C(2) C(1) C(7) C(6) -71.4(3) ? . . . .
C(7) C(1) C(2) O(1) -164.8(2) ? . . . .
C(7) C(1) C(2) C(4) 73.1(2) ? . . . .
C(2) C(1) C(8) C(5) 53.1(2) ? . . . .
C(2) C(1) C(8) C(9) 171.0(2) ? . . . .
C(2) C(1) C(8) C(10) -65.4(3) ? . . . .
C(8) C(1) C(2) O(1) 90.5(3) ? . . . .
C(8) C(1) C(2) C(4) -31.6(2) ? . . . .
C(2) C(1) C(11) N(1) -58.4(2) ? . . . .
C(11) C(1) C(2) O(1) -38.4(3) ? . . . .
C(11) C(1) C(2) C(4) -160.4(2) ? . . . .
C(7) C(1) C(8) C(5) -54.4(2) ? . . . .
C(7) C(1) C(8) C(9) 63.4(3) ? . . . .
C(7) C(1) C(8) C(10) -173.0(3) ? . . . .
C(8) C(1) C(7) C(6) 34.6(3) ? . . . .
C(7) C(1) C(11) N(1) 62.5(3) ? . . . .
C(11) C(1) C(7) C(6) 162.3(2) ? . . . .
C(8) C(1) C(11) N(1) -179.1(2) ? . . . .
C(11) C(1) C(8) C(5) 179.94(19) ? . . . .
C(11) C(1) C(8) C(9) -62.2(3) ? . . . .
C(11) C(1) C(8) C(10) 61.4(3) ? . . . .
O(1) C(2) C(4) C(5) -123.1(3) ? . . . .
C(1) C(2) C(4) C(5) -3.1(3) ? . . . .
C(2) C(4) C(5) C(6) -70.6(3) ? . . . .
C(2) C(4) C(5) C(8) 38.2(3) ? . . . .
C(4) C(5) C(6) C(7) 72.7(4) ? . . . .
C(4) C(5) C(8) C(1) -55.7(3) ? . . . .
C(4) C(5) C(8) C(9) -172.5(3) ? . . . .
C(4) C(5) C(8) C(10) 63.5(4) ? . . . .
C(6) C(5) C(8) C(1) 55.7(3) ? . . . .
C(6) C(5) C(8) C(9) -61.0(4) ? . . . .
C(6) C(5) C(8) C(10) 175.0(3) ? . . . .
C(8) C(5) C(6) C(7) -35.9(4) ? . . . .
C(5) C(6) C(7) C(1) -0.4(4) ? . . . .
N(1) C(12) C(13) C(14) -33.9(4) ? . . . .
N(1) C(12) C(13) C(18) 147.8(2) ? . . . .
N(1) C(12) C(19) C(20) 66.5(2) ? . . . .
N(1) C(12) C(19) C(25) -56.9(2) ? . . . .
C(13) C(12) C(19) C(20) -66.3(2) ? . . . .
C(13) C(12) C(19) C(25) 170.4(2) ? . . . .
C(19) C(12) C(13) C(14) 93.9(3) ? . . . .
C(19) C(12) C(13) C(18) -84.4(3) ? . . . .
C(12) C(13) C(14) C(15) -175.8(3) ? . . . .
C(12) C(13) C(18) C(17) 178.7(3) ? . . . .
C(14) C(13) C(18) C(17) 0.3(5) ? . . . .
C(18) C(13) C(14) C(15) 2.6(4) ? . . . .
C(13) C(14) C(15) C(16) -3.1(5) ? . . . .
C(14) C(15) C(16) C(17) 0.6(6) ? . . . .
C(15) C(16) C(17) C(18) 2.1(6) ? . . . .
C(16) C(17) C(18) C(13) -2.6(5) ? . . . .
C(12) C(19) C(20) O(2) -82.5(3) ? . . . .
C(12) C(19) C(20) O(3) 96.0(2) ? . . . .
C(12) C(19) C(25) O(4) -176.7(2) ? . . . .
C(12) C(19) C(25) C(26) -56.3(3) ? . . . .
C(20) C(19) C(25) O(4) 58.9(2) ? . . . .
C(20) C(19) C(25) C(26) 179.3(2) ? . . . .
C(25) C(19) C(20) O(2) 41.8(4) ? . . . .
C(25) C(19) C(20) O(3) -139.8(2) ? . . . .
O(4) C(25) C(26) C(27) 44.5(2) ? . . . .
O(4) C(25) C(26) C(31) -138.3(2) ? . . . .
C(19) C(25) C(26) C(27) -72.3(3) ? . . . .
C(19) C(25) C(26) C(31) 104.9(2) ? . . . .
C(25) C(26) C(27) C(28) 175.6(2) ? . . . .
C(25) C(26) C(31) C(30) -175.9(2) ? . . . .
C(27) C(26) C(31) C(30) 1.4(3) ? . . . .
C(31) C(26) C(27) C(28) -1.6(3) ? . . . .
C(26) C(27) C(28) C(29) 0.7(4) ? . . . .
C(27) C(28) C(29) C(30) 0.5(5) ? . . . .
C(28) C(29) C(30) C(31) -0.7(5) ? . . . .
C(29) C(30) C(31) C(26) -0.3(4) ? . . . .

loop_
_cod_related_entry_id
_cod_related_entry_database
_cod_related_entry_code
1 ChemSpider 30659221
